data_1568967
loop_
_publ_author_name
'Fang, Pengwei'
'Chen, Muqing'
'Yin, Nan'
'Zhuang, Guilin'
'Chen, Tianyun'
'Zhang, Xinyu'
'Du, Pingwu'

_publ_section_title
;
 Regulating supramolecular interactions in dimeric macrocycles.
;
_journal_issue 20
_journal_name_full 'Chemical science'
_journal_page_first 5425
_journal_page_last 5430
_journal_paper_doi 10.1039/d3sc00035d
_journal_volume 14
_journal_year 2023
_chemical_formula_sum 'C1158 H672'
_chemical_formula_weight 14584.92
_space_group_crystal_system monoclinic
_space_group_IT_number 14
_space_group_name_Hall '-P 2yn'
_space_group_name_H-M_alt 'P 1 21/n 1'
_atom_sites_solution_hydrogens geom
_audit_creation_method SHELXL-2014/7
_audit_update_record
;
2022-03-24 deposited with the CCDC.	2023-04-26 downloaded from the CCDC.
;
_cell_angle_alpha 90
_cell_angle_beta 97.309(2)
_cell_angle_gamma 90
_cell_formula_units_Z 1
_cell_length_a 20.8830(7)
_cell_length_b 27.5133(9)
_cell_length_c 33.7675(11)
_cell_measurement_reflns_used 9294
_cell_measurement_temperature 173(2)
_cell_measurement_theta_max 52.90
_cell_measurement_theta_min 3.36
_cell_volume 19243.8(11)
_computing_structure_refinement 'SHELXL-2014/7 (Sheldrick, 2014)'
_diffrn_ambient_temperature 173(2)
_diffrn_measured_fraction_theta_full 0.997
_diffrn_measured_fraction_theta_max 0.997
_diffrn_measurement_device_type 'Bruker APEX-II CCD'
_diffrn_measurement_method '\f and \w scans'
_diffrn_radiation_type GaK\a
_diffrn_radiation_wavelength 1.34138
_diffrn_reflns_av_R_equivalents 0.0495
_diffrn_reflns_av_unetI/netI 0.0407
_diffrn_reflns_Laue_measured_fraction_full 0.997
_diffrn_reflns_Laue_measured_fraction_max 0.997
_diffrn_reflns_limit_h_max 20
_diffrn_reflns_limit_h_min -24
_diffrn_reflns_limit_k_max 32
_diffrn_reflns_limit_k_min -32
_diffrn_reflns_limit_l_max 40
_diffrn_reflns_limit_l_min -40
_diffrn_reflns_number 195069
_diffrn_reflns_point_group_measured_fraction_full 0.997
_diffrn_reflns_point_group_measured_fraction_max 0.997
_diffrn_reflns_theta_full 53.037
_diffrn_reflns_theta_max 53.037
_diffrn_reflns_theta_min 3.021
_exptl_absorpt_coefficient_mu 0.350
_exptl_absorpt_process_details SADABS
_exptl_crystal_colour black
_exptl_crystal_density_diffrn 1.259
_exptl_crystal_description block
_exptl_crystal_F_000 7620
_exptl_crystal_size_max 0.340
_exptl_crystal_size_mid 0.210
_exptl_crystal_size_min 0.170
_refine_diff_density_max 1.171
_refine_diff_density_min -0.573
_refine_diff_density_rms 0.109
_refine_ls_extinction_coef 0.00067(3)
_refine_ls_extinction_expression Fc^*^=kFc[1+0.001xFc^2^\l^3^/sin(2\q)]^-1/4^
_refine_ls_extinction_method 'SHELXL-2014/7 (Sheldrick 2014'
_refine_ls_goodness_of_fit_ref 1.039
_refine_ls_hydrogen_treatment constr
_refine_ls_matrix_type full
_refine_ls_number_parameters 3350
_refine_ls_number_reflns 33959
_refine_ls_number_restraints 2201
_refine_ls_restrained_S_all 1.066
_refine_ls_R_factor_all 0.1055
_refine_ls_R_factor_gt 0.0904
_refine_ls_shift/su_max 0.131
_refine_ls_shift/su_mean 0.004
_refine_ls_structure_factor_coef Fsqd
_refine_ls_weighting_details 'w=1/[\s^2^(Fo^2^)+(0.1716P)^2^+10.6029P] where P=(Fo^2^+2Fc^2^)/3'
_refine_ls_weighting_scheme calc
_refine_ls_wR_factor_gt 0.2630
_refine_ls_wR_factor_ref 0.2790
_reflns_Friedel_coverage 0.000
_reflns_number_gt 26575
_reflns_number_total 33959
_reflns_threshold_expression 'I > 2\s(I)'
_cod_data_source_file d3sc00035d2.cif
_cod_data_source_block ga_220105b_a
_cod_depositor_comments 'Adding full bibliography for 1568967--1568969.cif.'
_cod_original_sg_symbol_H-M 'P 21/n'
_cod_database_code 1568967
_shelx_shelxl_version_number 2014/7
_shelx_space_group_comment
;
The symmetry employed for this shelxl refinement is uniquely defined
by the following loop, which should always be used as a source of
symmetry information in preference to the above space-group names.
They are only intended as comments.
;
_shelx_estimated_absorpt_t_min 0.890
_shelx_estimated_absorpt_t_max 0.943

loop_
_space_group_symop_operation_xyz
'x, y, z'
'-x+1/2, y+1/2, -z+1/2'
'-x, -y, -z'
'x-1/2, -y-1/2, z-1/2'

loop_
_atom_site_label
_atom_site_type_symbol
_atom_site_fract_x
_atom_site_fract_y
_atom_site_fract_z
_atom_site_U_iso_or_equiv
_atom_site_adp_type
_atom_site_occupancy
_atom_site_site_symmetry_order
_atom_site_calc_flag
_atom_site_refinement_flags_posn
_atom_site_refinement_flags_adp
_atom_site_refinement_flags_occupancy
_atom_site_disorder_assembly
_atom_site_disorder_group
C1A C 1.10405(11) 0.61705(11) 0.42144(9) 0.0782(8) Uani 0.7004(8) 1 d D U P A 1
C2A C 1.10455(11) 0.63743(11) 0.38254(9) 0.0765(8) Uani 0.7004(8) 1 d D U P A 1
C4CA C 1.10104(13) 0.59574(13) 0.35380(11) 0.1108(11) Uani 0.7004(8) 1 d D U P A 1
C3CA C 1.09899(15) 0.55023(13) 0.37801(12) 0.1354(13) Uani 0.7004(8) 1 d D U P A 1
C5A C 1.09965(13) 0.56306(11) 0.42049(12) 0.1028(10) Uani 0.7004(8) 1 d D U P A 1
C6A C 1.06334(15) 0.54145(11) 0.44563(11) 0.1193(10) Uani 0.7004(8) 1 d D U P A 1
C7A C 1.02970(18) 0.56910(15) 0.47195(10) 0.1312(13) Uani 0.7004(8) 1 d D U P A 1
C8A C 1.03219(18) 0.61685(15) 0.47389(9) 0.1161(12) Uani 0.7004(8) 1 d D U P A 1
C9A C 1.07242(12) 0.64120(11) 0.44740(8) 0.0782(8) Uani 0.7004(8) 1 d D U P A 1
C10A C 1.03683(12) 0.68676(10) 0.43622(8) 0.0728(8) Uani 0.7004(8) 1 d D U P A 1
C11A C 1.03532(14) 0.70351(10) 0.39911(10) 0.0848(9) Uani 0.7004(8) 1 d D U P A 1
C12A C 1.07282(12) 0.67799(10) 0.37148(9) 0.0742(8) Uani 0.7004(8) 1 d D U P A 1
C13A C 1.03718(14) 0.67958(11) 0.33015(8) 0.0846(8) Uani 0.7004(8) 1 d D U P A 1
C14A C 1.03757(16) 0.64104(14) 0.30756(10) 0.1232(10) Uani 0.7004(8) 1 d D U P A 1
C5CA C 1.06791(17) 0.59695(14) 0.31794(11) 0.1533(13) Uani 0.7004(8) 1 d D U P A 1
C6CA C 1.02674(17) 0.55462(14) 0.30222(10) 0.1388(11) Uani 0.7004(8) 1 d D U P A 1
C8DA C 1.02427(17) 0.51545(12) 0.32444(11) 0.1418(12) Uani 0.7004(8) 1 d D U P A 1
C2CA C 1.06279(17) 0.51273(12) 0.36437(12) 0.1444(13) Uani 0.7004(8) 1 d D U P A 1
C19A C 1.02642(17) 0.48754(10) 0.39196(14) 0.1386(13) Uani 0.7004(8) 1 d D U P A 1
C20A C 1.02169(18) 0.49918(11) 0.43061(13) 0.1324(13) Uani 0.7004(8) 1 d D U P A 1
C21A C 0.96072(18) 0.50193(12) 0.44779(11) 0.1597(12) Uani 0.7004(8) 1 d D U P A 1
C22A C 0.9662(2) 0.54621(16) 0.47333(10) 0.1713(14) Uani 0.7004(8) 1 d D U P A 1
C2DA C 0.91122(19) 0.56930(16) 0.47588(10) 0.1659(13) Uani 0.7004(8) 1 d D U P A 1
C7DA C 0.91579(19) 0.62165(16) 0.47757(10) 0.1689(14) Uani 0.7004(8) 1 d D U P A 1
C25A C 0.97107(16) 0.64558(14) 0.47684(8) 0.1109(11) Uani 0.7004(8) 1 d D U P A 1
C26A C 0.97541(15) 0.69041(11) 0.45223(9) 0.0898(9) Uani 0.7004(8) 1 d D U P A 1
C27A C 0.92260(15) 0.70771(11) 0.42997(10) 0.1009(10) Uani 0.7004(8) 1 d D U P A 1
C5BA C 0.92334(18) 0.72391(10) 0.39076(10) 0.1101(12) Uani 0.7004(8) 1 d D U P A 1
C2BA C 0.97617(15) 0.72376(9) 0.37500(10) 0.0897(10) Uani 0.7004(8) 1 d D U P A 1
C3BA C 0.97761(14) 0.70848(11) 0.33242(10) 0.0976(10) Uani 0.7004(8) 1 d D U P A 1
C9BA C 0.86318(15) 0.69683(10) 0.32810(10) 0.1181(12) Uani 0.7004(8) 1 d D U P A 1
C8BA C 0.82029(14) 0.65457(11) 0.31252(9) 0.1094(11) Uani 0.7004(8) 1 d D U P A 1
C50A C 0.85638(18) 0.62843(16) 0.28572(10) 0.1290(14) Uani 0.7004(8) 1 d D U P A 1
C32A C 0.9226(2) 0.65380(15) 0.28472(10) 0.1432(15) Uani 0.7004(8) 1 d D U P A 1
C4BA C 0.92295(17) 0.69585(12) 0.31082(10) 0.1278(12) Uani 0.7004(8) 1 d D U P A 1
C33A C 0.9750(2) 0.62601(17) 0.28238(9) 0.1529(14) Uani 0.7004(8) 1 d D U P A 1
C34A C 0.9693(2) 0.57386(16) 0.28106(10) 0.1513(14) Uani 0.7004(8) 1 d D U P A 1
C35A C 0.91367(18) 0.55263(14) 0.28191(9) 0.1142(12) Uani 0.7004(8) 1 d D U P A 1
C36A C 0.91047(18) 0.50730(11) 0.30561(10) 0.1085(11) Uani 0.7004(8) 1 d D U P A 1
C37A C 0.96369(17) 0.48997(11) 0.32637(11) 0.1140(11) Uani 0.7004(8) 1 d D U P A 1
C38A C 0.9646(2) 0.47303(9) 0.36564(12) 0.1244(13) Uani 0.7004(8) 1 d D U P A 1
C5 C 0.91119(16) 0.47277(9) 0.38253(11) 0.1071(11) Uani 0.7004(8) 1 d D U P A 1
C4 C 0.90861(17) 0.48832(11) 0.42612(10) 0.1205(11) Uani 0.7004(8) 1 d D U P A 1
C3 C 0.84811(13) 0.51703(11) 0.42777(9) 0.0957(9) Uani 0.7004(8) 1 d D U P A 1
C2 C 0.81241(13) 0.51765(12) 0.38711(10) 0.0924(10) Uani 0.7004(8) 1 d D U P A 1
C1 C 0.85129(15) 0.49129(10) 0.35984(11) 0.1001(11) Uani 0.7004(8) 1 d D U P A 1
C4DA C 0.84874(16) 0.55571(14) 0.45203(10) 0.1182(11) Uani 0.7004(8) 1 d D U P A 1
C5DA C 0.81717(16) 0.59970(16) 0.44001(12) 0.1286(13) Uani 0.7004(8) 1 d D U P A 1
C6DA C 0.85824(17) 0.64210(14) 0.45494(10) 0.1257(12) Uani 0.7004(8) 1 d D U P A 1
C45A C 0.86163(16) 0.68322(13) 0.43246(11) 0.1181(11) Uani 0.7004(8) 1 d D U P A 1
C1CA C 0.82464(16) 0.68465(11) 0.39284(10) 0.1231(11) Uani 0.7004(8) 1 d D U P A 1
C0CA C 0.86127(15) 0.71057(11) 0.36586(11) 0.1358(13) Uani 0.7004(8) 1 d D U P A 1
C51A C 0.85310(19) 0.58060(15) 0.28528(9) 0.1115(13) Uani 0.7004(8) 1 d D U P A 1
C52A C 0.81255(14) 0.55561(11) 0.31061(8) 0.0807(8) Uani 0.7004(8) 1 d D U P A 1
C53A C 0.84810(14) 0.51058(9) 0.32248(9) 0.0842(9) Uani 0.7004(8) 1 d D U P A 1
C56A C 0.78114(12) 0.55879(12) 0.37612(9) 0.0804(8) Uani 0.7004(8) 1 d D U P A 1
C57A C 0.78472(13) 0.60113(15) 0.40439(10) 0.1041(11) Uani 0.7004(8) 1 d D U P A 1
C6BA C 0.78761(13) 0.64696(12) 0.37976(10) 0.1040(11) Uani 0.7004(8) 1 d D U P A 1
C7BA C 0.78527(11) 0.63274(9) 0.33751(9) 0.0779(8) Uani 0.7004(8) 1 d D U P A 1
C60A C 0.78093(12) 0.57897(11) 0.33630(9) 0.0774(8) Uani 0.7004(8) 1 d D U P A 1
C9CA C 1.0983(3) 0.63589(17) 0.36477(15) 0.1025(17) Uani 0.2996(8) 1 d D U P A 6
C4HA C 1.0899(3) 0.60084(16) 0.33894(13) 0.0933(16) Uani 0.2996(8) 1 d D U P A 6
C9GA C 1.0872(2) 0.54974(14) 0.35188(13) 0.0800(14) Uani 0.2996(8) 1 d D U P A 6
C3EA C 1.0925(2) 0.53926(14) 0.39144(14) 0.0943(16) Uani 0.2996(8) 1 d D U P A 6
C9FA C 1.0393(2) 0.52358(16) 0.32510(13) 0.0842(14) Uani 0.2996(8) 1 d D U P A 6
C6GA C 1.0410(3) 0.60600(17) 0.30341(16) 0.0965(16) Uani 0.2996(8) 1 d D U P A 6
C1IA C 1.0106(3) 0.55820(18) 0.29411(17) 0.0929(16) Uani 0.2996(8) 1 d D U P A 6
C4AA C 0.9424(2) 0.54961(18) 0.47372(18) 0.1048(17) Uani 0.2996(8) 1 d D U P A 6
C6IA C 0.9327(2) 0.4871(2) 0.32382(16) 0.1023(17) Uani 0.2996(8) 1 d D U P A 6
C7IA C 0.9716(2) 0.59483(18) 0.48169(16) 0.0897(15) Uani 0.2996(8) 1 d D U P A 6
C8IA C 1.0337(2) 0.60196(19) 0.46994(18) 0.1071(17) Uani 0.2996(8) 1 d D U P A 6
C2EA C 0.9753(2) 0.67367(19) 0.45925(16) 0.1030(17) Uani 0.2996(8) 1 d D U P A 6
C8HA C 1.0465(3) 0.6991(2) 0.39620(17) 0.0997(16) Uani 0.2996(8) 1 d D U P A 6
C1HA C 1.0606(3) 0.68037(19) 0.35739(17) 0.1068(17) Uani 0.2996(8) 1 d D U P A 6
C2HA C 1.0202(2) 0.68540(18) 0.32657(19) 0.1006(16) Uani 0.2996(8) 1 d D U P A 6
C6HA C 0.9545(2) 0.7085(2) 0.3289(2) 0.0994(16) Uani 0.2996(8) 1 d D U P A 6
C5KA C 1.0106(2) 0.4806(2) 0.38223(13) 0.1104(17) Uani 0.2996(8) 1 d D U P A 6
C5GA C 0.8526(2) 0.67353(17) 0.30888(15) 0.0923(16) Uani 0.2996(8) 1 d D U P A 6
C1EA C 0.8201(2) 0.62717(16) 0.30082(15) 0.0940(16) Uani 0.2996(8) 1 d D U P A 6
C3GA C 0.9403(2) 0.6419(2) 0.28057(19) 0.1035(17) Uani 0.2996(8) 1 d D U P A 6
C1GA C 0.9058(2) 0.68110(18) 0.29978(17) 0.1017(17) Uani 0.2996(8) 1 d D U P A 6
C5IA C 1.0029(2) 0.49071(18) 0.33918(13) 0.0923(15) Uani 0.2996(8) 1 d D U P A 6
C6EA C 0.8414(2) 0.67034(17) 0.42937(13) 0.0730(13) Uani 0.2996(8) 1 d D U P A 6
C0EA C 0.7915(3) 0.6564(2) 0.36157(15) 0.0850(15) Uani 0.2996(8) 1 d D U P A 6
C7GA C 0.8346(2) 0.69064(19) 0.34833(13) 0.0943(16) Uani 0.2996(8) 1 d D U P A 6
C0FA C 0.9117(2) 0.60155(17) 0.27280(16) 0.0796(14) Uani 0.2996(8) 1 d D U P A 6
C1FA C 0.8461(2) 0.59447(16) 0.28392(16) 0.0906(16) Uani 0.2996(8) 1 d D U P A 6
C2FA C 0.8421(2) 0.54342(17) 0.29804(19) 0.1047(17) Uani 0.2996(8) 1 d D U P A 6
C6FA C 0.9060(2) 0.5198(2) 0.2973(2) 0.0995(17) Uani 0.2996(8) 1 d D U P A 6
C7FA C 0.9480(2) 0.55470(18) 0.27928(16) 0.0906(15) Uani 0.2996(8) 1 d D U P A 6
C3DA C 0.7840(2) 0.5588(2) 0.38731(14) 0.0857(15) Uani 0.2996(8) 1 d D U P A 6
C4GA C 0.7952(2) 0.64484(16) 0.40313(14) 0.0663(12) Uani 0.2996(8) 1 d D U P A 6
C3FA C 0.7837(2) 0.61574(18) 0.33373(15) 0.0941(16) Uani 0.2996(8) 1 d D U P A 6
C2JA C 0.7802(2) 0.5722(2) 0.34524(14) 0.0917(16) Uani 0.2996(8) 1 d D U P A 6
C0AA C 0.62554(7) 0.73931(5) 0.41721(4) 0.0445(3) Uani 1 1 d . . . B 5
C7AA C 0.69573(7) 0.75125(5) 0.42548(4) 0.0440(3) Uani 1 1 d . . . B 5
C8AA C 0.80342(7) 0.81015(5) 0.45114(4) 0.0449(3) Uani 1 1 d . . . B 5
C9AA C 0.71212(7) 0.76658(5) 0.35383(4) 0.0468(4) Uani 1 1 d . . . B 5
C0BA C 0.72093(7) 0.75243(5) 0.46558(4) 0.0452(3) Uani 1 1 d . . . B 5
C1BA C 0.49234(8) 1.10469(6) 0.70015(4) 0.0516(4) Uani 1 1 d . . . B 5
C7 C 0.59788(7) 0.69589(5) 0.42797(4) 0.0494(4) Uani 1 1 d . . . B 5
H7 H 0.6237 0.6674 0.4315 0.059 Uiso 1 1 calc R U . B 5
C8 C 0.33835(7) 0.77251(6) 0.49278(5) 0.0497(4) Uani 1 1 d . . . B 5
C9 C 0.77451(7) 0.78207(5) 0.47863(4) 0.0446(3) Uani 1 1 d . . . B 5
C10 C 0.73901(7) 0.79647(5) 0.32604(4) 0.0517(4) Uani 1 1 d . . . B 5
C11 C 0.42734(8) 1.08213(6) 0.69641(4) 0.0525(4) Uani 1 1 d . . . B 5
C12 C 0.37272(8) 1.10097(6) 0.67369(4) 0.0529(4) Uani 1 1 d . . . B 5
H12 H 0.3721 1.1342 0.6661 0.063 Uiso 1 1 calc R U . B 5
C13 C 0.83748(7) 0.85468(5) 0.46718(4) 0.0463(4) Uani 1 1 d . . . B 5
C14 C 0.58467(7) 0.77868(5) 0.40713(4) 0.0449(4) Uani 1 1 d . . . B 5
H14 H 0.6011 0.8072 0.3962 0.054 Uiso 1 1 calc R U . B 5
C15 C 0.79608(7) 0.82463(5) 0.33939(4) 0.0511(4) Uani 1 1 d . . . B 5
C16 C 0.73092(7) 0.77303(5) 0.39656(4) 0.0443(3) Uani 1 1 d . . . B 5
C17 C 0.65939(7) 0.71677(6) 0.29910(5) 0.0554(4) Uani 1 1 d . . . B 5
C18 C 0.82267(7) 0.82289(5) 0.37998(4) 0.0477(4) Uani 1 1 d . . . B 5
C19 C 0.27529(7) 0.98585(6) 0.65156(4) 0.0509(4) Uani 1 1 d . . . B 5
C20 C 0.63858(7) 0.66707(7) 0.28664(4) 0.0562(4) Uani 1 1 d . . . B 5
C21 C 0.78536(7) 0.80210(5) 0.40971(4) 0.0440(3) Uani 1 1 d . . . B 5
C22 C 0.25213(7) 0.86297(6) 0.57510(5) 0.0535(4) Uani 1 1 d . . . B 5
C23 C 0.24251(7) 0.90429(6) 0.60209(5) 0.0541(4) Uani 1 1 d . . . B 5
C24 C 0.31809(8) 1.02270(6) 0.67213(4) 0.0528(4) Uani 1 1 d . . . B 5
C25 C 0.49444(7) 0.73498(5) 0.42864(4) 0.0463(4) Uani 1 1 d . . . B 5
C26 C 0.53357(8) 0.69362(5) 0.43356(4) 0.0503(4) Uani 1 1 d . . . B 5
H26 H 0.5157 0.6637 0.4408 0.060 Uiso 1 1 calc R U . B 5
C27 C 0.80477(7) 0.89858(5) 0.45784(4) 0.0483(4) Uani 1 1 d . . . B 5
H27 H 0.7732 0.9003 0.4350 0.058 Uiso 1 1 calc R U . B 5
C28 C 0.67434(7) 0.72672(6) 0.33924(4) 0.0504(4) Uani 1 1 d . . . B 5
H28 H 0.6583 0.7056 0.3579 0.060 Uiso 1 1 calc R U . B 5
C29 C 0.51059(8) 1.13234(6) 0.66888(5) 0.0521(4) Uani 1 1 d . . . B 5
H29 H 0.4785 1.1482 0.6510 0.063 Uiso 1 1 calc R U . B 5
C30 C 0.57460(8) 1.13701(6) 0.66360(5) 0.0530(4) Uani 1 1 d . . . B 5
H30 H 0.5857 1.1559 0.6419 0.064 Uiso 1 1 calc R U . B 5
C31 C 0.31912(8) 1.07207(6) 0.66193(5) 0.0534(4) Uani 1 1 d . . . B 5
H31 H 0.2824 1.0861 0.6467 0.064 Uiso 1 1 calc R U . B 5
C32 C 0.25240(7) 0.99126(6) 0.61088(5) 0.0532(4) Uani 1 1 d . . . B 5
H32 H 0.2479 1.0229 0.5996 0.064 Uiso 1 1 calc R U . B 5
C33 C 0.88827(7) 0.83399(5) 0.39029(5) 0.0489(4) Uani 1 1 d . . . B 5
H33 H 0.9063 0.8315 0.4175 0.059 Uiso 1 1 calc R U . B 5
C34 C 0.37837(8) 0.73297(6) 0.50456(5) 0.0554(4) Uani 1 1 d . . . B 5
H34 H 0.3734 0.7164 0.5287 0.067 Uiso 1 1 calc R U . B 5
C35 C 0.43300(7) 0.73989(5) 0.44598(4) 0.0478(4) Uani 1 1 d . . . B 5
C36 C 0.62344(8) 1.11477(6) 0.68922(5) 0.0546(4) Uani 1 1 d . . . B 5
C37 C 0.52049(7) 0.77644(5) 0.41301(4) 0.0457(4) Uani 1 1 d . . . B 5
H37 H 0.4934 0.8037 0.4063 0.055 Uiso 1 1 calc R U . B 5
C38 C 0.30121(7) 0.79815(6) 0.52100(5) 0.0503(4) Uani 1 1 d . . . B 5
C39 C 0.23629(7) 0.95103(6) 0.58694(5) 0.0531(4) Uani 1 1 d . . . B 5
H39 H 0.2206 0.9557 0.5595 0.064 Uiso 1 1 calc R U . B 5
C40 C 0.88928(7) 0.85597(6) 0.49759(5) 0.0528(4) Uani 1 1 d . . . B 5
H40 H 0.9162 0.8282 0.5023 0.063 Uiso 1 1 calc R U . B 5
C41 C 0.99882(8) 0.84325(5) 0.37249(5) 0.0547(4) Uani 1 1 d . . . B 5
C42 C 0.79021(7) 0.78965(5) 0.52260(4) 0.0467(4) Uani 1 1 d . . . B 5
C43 C 0.92789(8) 0.84845(6) 0.36237(5) 0.0556(4) Uani 1 1 d . . . B 5
C44 C 0.68468(7) 0.73080(6) 0.49714(4) 0.0471(4) Uani 1 1 d . . . B 5
C45 C 0.34101(7) 0.79094(6) 0.45448(5) 0.0484(4) Uani 1 1 d . . . B 5
H45 H 0.3110 0.8151 0.4441 0.058 Uiso 1 1 calc R U . B 5
C46 C 0.81764(7) 0.93922(6) 0.48126(5) 0.0504(4) Uani 1 1 d . . . B 5
H46 H 0.7945 0.9684 0.4743 0.061 Uiso 1 1 calc R U . B 5
C47 C 0.68575(8) 1.10305(6) 0.67484(5) 0.0564(4) Uani 1 1 d . . . B 5
C48 C 1.02939(8) 0.84465(6) 0.41149(5) 0.0600(4) Uani 1 1 d . . . B 5
H48 H 1.0081 0.8595 0.4316 0.072 Uiso 1 1 calc R U . B 5
C49 C 0.25131(7) 0.83057(6) 0.50851(5) 0.0516(4) Uani 1 1 d . . . B 5
H49 H 0.2335 0.8310 0.4812 0.062 Uiso 1 1 calc R U . B 5
C50 C 0.38674(7) 0.77449(6) 0.43150(5) 0.0488(4) Uani 1 1 d . . . B 5
H50 H 0.3868 0.7869 0.4053 0.059 Uiso 1 1 calc R U . B 5
C51 C 1.12319(7) 0.80257(6) 0.39311(5) 0.0549(4) Uani 1 1 d . . . B 5
C52 C 1.17781(7) 0.76824(6) 0.40409(5) 0.0535(4) Uani 1 1 d . . . B 5
C53 C 1.21823(7) 0.75305(6) 0.37612(5) 0.0561(4) Uani 1 1 d . . . B 5
H53 H 1.2195 0.7713 0.3524 0.067 Uiso 1 1 calc R U . B 5
C54 C 0.81664(8) 1.05364(6) 0.56435(5) 0.0570(4) Uani 1 1 d . . . B 5
H54 H 0.7993 1.0847 0.5567 0.068 Uiso 1 1 calc R U . B 5
C55 C 0.86196(7) 0.97720(6) 0.54546(5) 0.0539(4) Uani 1 1 d . . . B 5
C56 C 1.25580(7) 0.71233(6) 0.38265(5) 0.0566(4) Uani 1 1 d . . . B 5
H56 H 1.2833 0.7034 0.3635 0.068 Uiso 1 1 calc R U . B 5
C57 C 0.76595(7) 0.83003(6) 0.54058(4) 0.0529(4) Uani 1 1 d . . . B 5
H57 H 0.7422 0.8538 0.5244 0.063 Uiso 1 1 calc R U . B 5
C58 C 0.90223(7) 0.89680(6) 0.52098(5) 0.0539(4) Uani 1 1 d . . . B 5
H58 H 0.9378 0.8966 0.5416 0.065 Uiso 1 1 calc R U . B 5
C59 C 0.42517(8) 0.71742(6) 0.48182(5) 0.0552(4) Uani 1 1 d . . . B 5
H59 H 0.4523 0.6910 0.4909 0.066 Uiso 1 1 calc R U . B 5
C60 C 0.29778(8) 0.82731(6) 0.58828(5) 0.0591(5) Uani 1 1 d . . . B 5
H60 H 0.3126 0.8246 0.6160 0.071 Uiso 1 1 calc R U . B 5
C61 C 0.86376(7) 0.93865(6) 0.51487(5) 0.0514(4) Uani 1 1 d . . . B 5
C62 C 0.26916(8) 0.93926(6) 0.66761(5) 0.0582(4) Uani 1 1 d . . . B 5
H62 H 0.2760 0.9352 0.6958 0.070 Uiso 1 1 calc R U . B 5
C63 C 1.09591(8) 0.80687(6) 0.35328(5) 0.0586(4) Uani 1 1 d . . . B 5
H63 H 1.1195 0.7958 0.3328 0.070 Uiso 1 1 calc R U . B 5
C64 C 0.71596(8) 0.79015(6) 0.28532(5) 0.0595(4) Uani 1 1 d . . . B 5
H64 H 0.7278 0.8131 0.2665 0.071 Uiso 1 1 calc R U . B 5
C65 C 0.67723(8) 0.75214(7) 0.27220(5) 0.0624(5) Uani 1 1 d . . . B 5
H65 H 0.6620 0.7493 0.2446 0.075 Uiso 1 1 calc R U . B 5
C66 C 1.22104(7) 0.70214(6) 0.44652(5) 0.0556(4) Uani 1 1 d . . . B 5
H66 H 1.2238 0.6862 0.4716 0.067 Uiso 1 1 calc R U . B 5
C67 C 0.22701(7) 0.86212(6) 0.53484(5) 0.0539(4) Uani 1 1 d . . . B 5
H67 H 0.1927 0.8835 0.5253 0.065 Uiso 1 1 calc R U . B 5
C68 C 0.60228(8) 0.73806(7) 0.54061(5) 0.0645(5) Uani 1 1 d . . . B 5
H68 H 0.5679 0.7563 0.5491 0.077 Uiso 1 1 calc R U . B 5
C69 C 0.25368(8) 0.89953(6) 0.64401(5) 0.0601(4) Uani 1 1 d . . . B 5
H69 H 0.2504 0.8685 0.6559 0.072 Uiso 1 1 calc R U . B 5
C70 C 1.25479(7) 0.68345(7) 0.41691(5) 0.0557(4) Uani 1 1 d . . . B 5
C71 C 0.65476(8) 0.51315(7) 0.27817(5) 0.0631(5) Uani 1 1 d . . . B 5
C72 C 0.61855(9) 0.69353(7) 0.55856(5) 0.0646(5) Uani 1 1 d . . . B 5
C73 C 0.63622(7) 0.56485(7) 0.27602(5) 0.0587(5) Uani 1 1 d . . . B 5
C74 C 1.18366(7) 0.74338(6) 0.44014(5) 0.0543(4) Uani 1 1 d . . . B 5
H74 H 1.1613 0.7551 0.4610 0.065 Uiso 1 1 calc R U . B 5
C75 C 0.60550(9) 1.09487(6) 0.72466(5) 0.0600(5) Uani 1 1 d . . . B 5
H75 H 0.6380 1.0846 0.7452 0.072 Uiso 1 1 calc R U . B 5
C76 C 0.60558(7) 0.63674(7) 0.31050(5) 0.0615(5) Uani 1 1 d . . . B 5
H76 H 0.5837 0.6507 0.3307 0.074 Uiso 1 1 calc R U . B 5
C77 C 0.78280(8) 1.06447(6) 0.63215(5) 0.0567(4) Uani 1 1 d . . . B 5
C78 C 0.42343(9) 1.03469(7) 0.70981(5) 0.0651(5) Uani 1 1 d . . . B 5
H78 H 0.4583 1.0218 0.7275 0.078 Uiso 1 1 calc R U . B 5
C79 C 0.82107(8) 1.03946(6) 0.60407(5) 0.0558(4) Uani 1 1 d . . . B 5
C80 C 0.83488(9) 0.84561(6) 0.31227(5) 0.0614(4) Uani 1 1 d . . . B 5
H80 H 0.8163 0.8515 0.2856 0.074 Uiso 1 1 calc R U . B 5
C81 C 1.09013(8) 0.82494(6) 0.42171(5) 0.0585(4) Uani 1 1 d . . . B 5
H81 H 1.1098 0.8266 0.4486 0.070 Uiso 1 1 calc R U . B 5
C82 C 0.77578(8) 0.83599(7) 0.58116(5) 0.0608(5) Uani 1 1 d . . . B 5
H82 H 0.7589 0.8640 0.5926 0.073 Uiso 1 1 calc R U . B 5
C83 C 0.63488(8) 0.75642(6) 0.51073(5) 0.0576(4) Uani 1 1 d . . . B 5
H83 H 0.6228 0.7872 0.4993 0.069 Uiso 1 1 calc R U . B 5
C84 C 0.83692(8) 1.02345(6) 0.53577(5) 0.0570(4) Uani 1 1 d . . . B 5
H84 H 0.8338 1.0343 0.5089 0.068 Uiso 1 1 calc R U . B 5
C85 C 0.66145(8) 0.59577(7) 0.24904(5) 0.0600(5) Uani 1 1 d . . . B 5
H85 H 0.6782 0.5822 0.2266 0.072 Uiso 1 1 calc R U . B 5
C86 C 1.27563(7) 0.63203(7) 0.41836(5) 0.0572(4) Uani 1 1 d . . . B 5
C87 C 0.83476(9) 0.76213(6) 0.58797(5) 0.0608(5) Uani 1 1 d . . . B 5
H87 H 0.8589 0.7385 0.6040 0.073 Uiso 1 1 calc R U . B 5
C88 C 0.54160(9) 1.09017(6) 0.72984(5) 0.0579(4) Uani 1 1 d . . . B 5
H88 H 0.5306 1.0768 0.7540 0.069 Uiso 1 1 calc R U . B 5
C89 C 0.70132(8) 0.68612(6) 0.51435(5) 0.0568(4) Uani 1 1 d . . . B 5
H89 H 0.7353 0.6678 0.5055 0.068 Uiso 1 1 calc R U . B 5
C90 C 0.89813(9) 0.85753(6) 0.32342(5) 0.0615(4) Uani 1 1 d . . . B 5
H90 H 0.9223 0.8721 0.3046 0.074 Uiso 1 1 calc R U . B 5
C91 C 0.66268(8) 0.64543(7) 0.25417(5) 0.0590(5) Uani 1 1 d . . . B 5
H91 H 0.6803 0.6654 0.2353 0.071 Uiso 1 1 calc R U . B 5
C92 C 1.03568(8) 0.82677(6) 0.34320(5) 0.0590(4) Uani 1 1 d . . . B 5
H92 H 1.0186 0.8294 0.3158 0.071 Uiso 1 1 calc R U . B 5
C93 C 0.71322(8) 1.13088(6) 0.64707(5) 0.0596(5) Uani 1 1 d . . . B 5
H93 H 0.6991 1.1634 0.6422 0.072 Uiso 1 1 calc R U . B 5
C94 C 0.81004(9) 0.80179(7) 0.60609(5) 0.0603(5) Uani 1 1 d . . . B 5
C95 C 0.82510(8) 0.75604(6) 0.54697(5) 0.0548(4) Uani 1 1 d . . . B 5
H95 H 0.8427 0.7284 0.5354 0.066 Uiso 1 1 calc R U . B 5
C96 C 1.27335(8) 0.60581(7) 0.38288(5) 0.0640(5) Uani 1 1 d . . . B 5
H96 H 1.2729 0.6229 0.3584 0.077 Uiso 1 1 calc R U . B 5
C97 C 0.67803(9) 0.48844(7) 0.24628(5) 0.0677(5) Uani 1 1 d . . . B 5
H97 H 0.6682 0.5008 0.2199 0.081 Uiso 1 1 calc R U . B 5
C98 C 0.66873(9) 0.66785(7) 0.54453(5) 0.0655(5) Uani 1 1 d . . . B 5
H98 H 0.6809 0.6371 0.5559 0.079 Uiso 1 1 calc R U . B 5
C99 C 0.37080(9) 1.00593(7) 0.69837(5) 0.0654(5) Uani 1 1 d . . . B 5
H99 H 0.3700 0.9738 0.7085 0.078 Uiso 1 1 calc R U . B 5
C100 C 0.90764(11) 0.35303(6) 0.32905(6) 0.0722(5) Uani 1 1 d . . . B 5
C101 C 0.87400(8) 0.96553(7) 0.58594(5) 0.0620(5) Uani 1 1 d . . . B 5
H101 H 0.8960 0.9362 0.5940 0.074 Uiso 1 1 calc R U . B 5
C102 C 0.73038(9) 0.42671(6) 0.29056(5) 0.0671(5) Uani 1 1 d . . . B 5
C103 C 0.76029(8) 1.11243(6) 0.62645(6) 0.0612(5) Uani 1 1 d . . . B 5
H103 H 0.7781 1.1326 0.6078 0.073 Uiso 1 1 calc R U . B 5
C104 C 0.66296(8) 0.48896(7) 0.31492(5) 0.0654(5) Uani 1 1 d . . . B 5
H104 H 0.6427 0.5018 0.3363 0.078 Uiso 1 1 calc R U . B 5
C105 C 0.71242(9) 1.05697(7) 0.68340(5) 0.0666(5) Uani 1 1 d . . . B 5
H105 H 0.6982 1.0383 0.7043 0.080 Uiso 1 1 calc R U . B 5
C106 C 0.32153(8) 0.79609(6) 0.56178(5) 0.0572(4) Uani 1 1 d . . . B 5
H106 H 0.3527 0.7725 0.5717 0.069 Uiso 1 1 calc R U . B 5
C107 C 0.60428(8) 0.58726(8) 0.30525(5) 0.0642(5) Uani 1 1 d . . . B 5
H107 H 0.5812 0.5677 0.3218 0.077 Uiso 1 1 calc R U . B 5
C108 C 0.97553(11) 0.34784(6) 0.34782(6) 0.0729(6) Uani 1 1 d . . . B 5
C109 C 1.27202(8) 0.52902(7) 0.41763(6) 0.0671(5) Uani 1 1 d . . . B 5
C110 C 0.85422(9) 0.99631(7) 0.61452(5) 0.0636(5) Uani 1 1 d . . . B 5
H110 H 0.8634 0.9878 0.6419 0.076 Uiso 1 1 calc R U . B 5
C111 C 0.69905(9) 0.44753(7) 0.32111(5) 0.0677(5) Uani 1 1 d . . . B 5
H111 H 0.7031 0.4324 0.3466 0.081 Uiso 1 1 calc R U . B 5
C112 C 0.78487(10) 0.39289(6) 0.30042(5) 0.0682(5) Uani 1 1 d . . . B 5
C113 C 1.27172(9) 0.55587(7) 0.38250(6) 0.0671(5) Uani 1 1 d . . . B 5
H113 H 1.2704 0.5392 0.3578 0.080 Uiso 1 1 calc R U . B 5
C114 C 1.20929(10) 0.46088(8) 0.44299(6) 0.0744(6) Uani 1 1 d . . . B 5
H114 H 1.2114 0.4760 0.4684 0.089 Uiso 1 1 calc R U . B 5
C115 C 1.16282(10) 0.39833(6) 0.39739(6) 0.0762(5) Uani 1 1 d . . . B 5
C116 C 0.89398(11) 0.37297(6) 0.29089(5) 0.0710(5) Uani 1 1 d . . . B 5
H116 H 0.9269 0.3732 0.2739 0.085 Uiso 1 1 calc R U . B 5
C117 C 1.28502(8) 0.60549(8) 0.45342(6) 0.0676(5) Uani 1 1 d . . . B 5
H117 H 1.2931 0.6222 0.4782 0.081 Uiso 1 1 calc R U . B 5
C118 C 0.71456(9) 0.44698(7) 0.25235(5) 0.0697(5) Uani 1 1 d . . . B 5
H118 H 0.7296 0.4316 0.2301 0.084 Uiso 1 1 calc R U . B 5
C119 C 1.24815(9) 0.47869(7) 0.41511(6) 0.0734(5) Uani 1 1 d . . . B 5
C120 C 0.75872(9) 1.03814(7) 0.66223(5) 0.0667(5) Uani 1 1 d . . . B 5
H120 H 0.7747 1.0063 0.6683 0.080 Uiso 1 1 calc R U . B 5
C121 C 0.83503(10) 0.39222(7) 0.27704(5) 0.0705(5) Uani 1 1 d . . . B 5
H121 H 0.8282 0.4054 0.2508 0.085 Uiso 1 1 calc R U . B 5
C122 C 0.85469(12) 0.34817(7) 0.35039(6) 0.0866(6) Uani 1 1 d . . . B 5
H122 H 0.8600 0.3312 0.3751 0.104 Uiso 1 1 calc R U . B 5
C123 C 1.10410(11) 0.37036(6) 0.38219(6) 0.0735(5) Uani 1 1 d . . . B 5
C124 C 1.28285(9) 0.55509(8) 0.45328(6) 0.0733(6) Uani 1 1 d . . . B 5
H124 H 1.2888 0.5380 0.4779 0.088 Uiso 1 1 calc R U . B 5
C125 C 1.16844(11) 0.42223(7) 0.43429(6) 0.0761(6) Uani 1 1 d . . . B 5
H125 H 1.1431 0.4113 0.4540 0.091 Uiso 1 1 calc R U . B 5
C126 C 0.99255(12) 0.35185(7) 0.38895(6) 0.0807(6) Uani 1 1 d . . . B 5
H126 H 0.9602 0.3473 0.4060 0.097 Uiso 1 1 calc R U . B 5
C127 C 1.02701(12) 0.34780(8) 0.32510(6) 0.0847(6) Uani 1 1 d . . . B 5
H127 H 1.0191 0.3400 0.2975 0.102 Uiso 1 1 calc R U . B 5
C128 C 1.05441(11) 0.36216(7) 0.40562(6) 0.0777(6) Uani 1 1 d . . . B 5
H128 H 1.0638 0.3638 0.4339 0.093 Uiso 1 1 calc R U . B 5
C129 C 0.79562(11) 0.36715(7) 0.33665(6) 0.0846(6) Uani 1 1 d . . . B 5
H129 H 0.7609 0.3629 0.3520 0.101 Uiso 1 1 calc R U . B 5
C130 C 0.58524(10) 0.67308(9) 0.59277(6) 0.0843(6) Uani 1 1 d . . . B 5
C131 C 1.08875(11) 0.35885(8) 0.34183(6) 0.0856(6) Uani 1 1 d . . . B 5
H131 H 1.1223 0.3586 0.3253 0.103 Uiso 1 1 calc R U . B 5
C132 C 0.81652(12) 0.80837(9) 0.65138(6) 0.0820(7) Uani 1 1 d . . . B 5
C133 C 1.25146(11) 0.44887(8) 0.38219(7) 0.0910(7) Uani 1 1 d . . . B 5
H133 H 1.2832 0.4555 0.3651 0.109 Uiso 1 1 calc R U . B 5
C134 C 1.21059(12) 0.41029(8) 0.37353(7) 0.0919(7) Uani 1 1 d . . . B 5
H134 H 1.2148 0.3911 0.3506 0.110 Uiso 1 1 calc R U . B 5
C3Z C 0.85661(16) 0.76944(11) 0.67339(6) 0.1175(10) Uani 1 1 d . . . B 5
H3ZA H 0.8360 0.7378 0.6676 0.176 Uiso 1 1 calc R U . B 5
H3ZB H 0.8603 0.7758 0.7022 0.176 Uiso 1 1 calc R U . B 5
H3ZC H 0.8997 0.7693 0.6648 0.176 Uiso 1 1 calc R U . B 5
C4Z C 0.52206(12) 0.69986(13) 0.59698(8) 0.1207(10) Uani 1 1 d . . . B 5
H4ZA H 0.5031 0.6867 0.6198 0.181 Uiso 1 1 calc R U . B 5
H4ZB H 0.4918 0.6954 0.5726 0.181 Uiso 1 1 calc R U . B 5
H4ZC H 0.5309 0.7346 0.6012 0.181 Uiso 1 1 calc R U . B 5
C6Z C 0.56618(16) 0.62000(12) 0.58436(10) 0.1491(10) Uani 1 1 d . . . B 5
H6ZA H 0.6052 0.6002 0.5846 0.224 Uiso 1 1 calc R U . B 5
H6ZB H 0.5403 0.6176 0.5581 0.224 Uiso 1 1 calc R U . B 5
H6ZC H 0.5408 0.6083 0.6049 0.224 Uiso 1 1 calc R U . B 5
C1Z C 0.8466(2) 0.85732(12) 0.66240(8) 0.1674(17) Uani 1 1 d . . . B 5
H1ZA H 0.8229 0.8827 0.6463 0.251 Uiso 1 1 calc R U . B 5
H1ZB H 0.8917 0.8572 0.6573 0.251 Uiso 1 1 calc R U . B 5
H1ZC H 0.8446 0.8637 0.6908 0.251 Uiso 1 1 calc R U . B 5
C5Z C 0.63109(15) 0.67673(16) 0.63100(7) 0.1445(13) Uani 1 1 d . . . B 5
H5ZA H 0.6704 0.6583 0.6283 0.217 Uiso 1 1 calc R U . B 5
H5ZB H 0.6104 0.6634 0.6531 0.217 Uiso 1 1 calc R U . B 5
H5ZC H 0.6422 0.7109 0.6365 0.217 Uiso 1 1 calc R U . B 5
C2Z C 0.74965(16) 0.80837(17) 0.66409(8) 0.1544(15) Uani 1 1 d . . . B 5
H2ZA H 0.7325 0.7752 0.6628 0.232 Uiso 1 1 calc R U . B 5
H2ZB H 0.7212 0.8294 0.6462 0.232 Uiso 1 1 calc R U . B 5
H2ZC H 0.7519 0.8206 0.6915 0.232 Uiso 1 1 calc R U . B 5
C141 C 0.53297(10) -0.09313(7) 0.43363(6) 0.0763(5) Uani 1 1 d . . . C 7
C142 C 0.64030(8) -0.03369(8) 0.45855(6) 0.0728(5) Uani 1 1 d . . . C 7
C143 C 0.57642(10) -0.10580(7) 0.46942(7) 0.0773(6) Uani 1 1 d . . . C 7
C144 C 0.59946(9) -0.02223(8) 0.42471(5) 0.0739(5) Uani 1 1 d . . . C 7
C145 C 0.54374(9) -0.05241(8) 0.41209(5) 0.0753(5) Uani 1 1 d . . . C 7
C146 C 0.62875(9) -0.07638(7) 0.48154(7) 0.0770(6) Uani 1 1 d . . . C 7
C147 C 0.53208(10) 0.10522(7) 0.55856(6) 0.0780(6) Uani 1 1 d . . . C 7
C148 C 0.41933(9) -0.02818(9) 0.58309(6) 0.0757(6) Uani 1 1 d . . . C 7
C149 C 0.66457(8) 0.00439(8) 0.48643(6) 0.0774(6) Uani 1 1 d . . . C 7
C150 C 0.52857(10) 0.12495(7) 0.51829(7) 0.0805(6) Uani 1 1 d . . . C 7
C151 C 0.42888(10) -0.03410(8) 0.40365(6) 0.0764(6) Uani 1 1 d . . . C 7
C152 C 0.49076(10) -0.02217(8) 0.39657(5) 0.0758(6) Uani 1 1 d . . . C 7
C153 C 0.59223(10) -0.05263(8) 0.58403(6) 0.0762(6) Uani 1 1 d . . . C 7
C154 C 0.46158(10) 0.12512(7) 0.50115(7) 0.0779(6) Uani 1 1 d . . . C 7
C155 C 0.66778(8) -0.01612(9) 0.52708(6) 0.0797(6) Uani 1 1 d . . . C 7
C156 C 0.58272(10) 0.07571(8) 0.57374(6) 0.0805(6) Uani 1 1 d . . . C 7
C157 C 0.63037(9) 0.08285(8) 0.51135(7) 0.0834(6) Uani 1 1 d . . . C 7
C158 C 0.60470(9) 0.06378(8) 0.44398(6) 0.0768(5) Uani 1 1 d . . . C 7
C159 C 0.57747(11) 0.11353(7) 0.49486(7) 0.0835(6) Uani 1 1 d . . . C 7
C160 C 0.63358(9) 0.06388(8) 0.54909(7) 0.0837(6) Uani 1 1 d . . . C 7
C161 C 0.61454(10) -0.00490(10) 0.58646(6) 0.0837(7) Uani 1 1 d . . . C 7
C162 C 0.49739(11) 0.10241(7) 0.43655(6) 0.0755(6) Uani 1 1 d . . . C 7
C163 C 0.64511(9) -0.06592(8) 0.52335(7) 0.0775(6) Uani 1 1 d . . . C 7
C164 C 0.48616(11) -0.02777(9) 0.60080(6) 0.0836(7) Uani 1 1 d . . . C 7
C165 C 0.64656(9) 0.05145(8) 0.47888(6) 0.0784(6) Uani 1 1 d . . . C 7
C166 C 0.52653(12) -0.06369(9) 0.59150(6) 0.0856(7) Uani 1 1 d . . . C 7
C167 C 0.65228(9) 0.01371(9) 0.55782(7) 0.0845(7) Uani 1 1 d . . . C 7
C168 C 0.44636(11) 0.11405(7) 0.46020(7) 0.0835(7) Uani 1 1 d . . . C 7
C169 C 0.60796(10) -0.08401(8) 0.55219(7) 0.0825(6) Uani 1 1 d . . . C 7
C170 C 0.56163(11) 0.10233(8) 0.45388(7) 0.0844(6) Uani 1 1 d . . . C 7
C6E C 0.46237(10) 0.70572(9) 0.28537(6) 0.0792(6) Uani 1 1 d . . . D 1
C1E C 0.45493(10) 0.66318(9) 0.26429(7) 0.0856(7) Uani 1 1 d . . . D 1
H1E H 0.4658 0.6621 0.2378 0.103 Uiso 1 1 calc R U . D 1
C7E C 0.48697(13) 0.75069(10) 0.26754(8) 0.1002(8) Uani 1 1 d . . . D 1
H7EA H 0.4516 0.7740 0.2617 0.150 Uiso 1 1 calc R U . D 1
H7EB H 0.5043 0.7424 0.2428 0.150 Uiso 1 1 calc R U . D 1
H7EC H 0.5212 0.7652 0.2864 0.150 Uiso 1 1 calc R U . D 1
C5E C 0.44686(12) 0.70568(10) 0.32385(7) 0.0939(8) Uani 1 1 d . . . D 1
H5E H 0.4523 0.7347 0.3391 0.113 Uiso 1 1 calc R U . D 1
C2E C 0.43179(12) 0.62159(10) 0.28089(9) 0.1035(9) Uani 1 1 d . . . D 1
H2E H 0.4270 0.5922 0.2660 0.124 Uiso 1 1 calc R U . D 1
C4E C 0.42412(13) 0.66546(12) 0.34048(8) 0.1077(10) Uani 1 1 d . . . D 1
H4E H 0.4140 0.6669 0.3671 0.129 Uiso 1 1 calc R U . D 1
C3E C 0.41550(13) 0.62338(12) 0.31988(9) 0.1093(9) Uani 1 1 d . . . D 1
H3E H 0.3987 0.5955 0.3316 0.131 Uiso 1 1 calc R U . D 1
C4D C 0.01457(12) 0.75903(8) 0.55267(7) 0.0883(7) Uani 1 1 d . . . E 1
H4D H -0.0262 0.7542 0.5372 0.106 Uiso 1 1 calc R U . E 1
C5D C 0.01856(11) 0.76926(8) 0.59347(7) 0.0859(7) Uani 1 1 d . . . E 1
H5D H -0.0197 0.7724 0.6057 0.103 Uiso 1 1 calc R U . E 1
C3D C 0.06945(13) 0.75606(9) 0.53544(7) 0.0948(7) Uani 1 1 d . . . E 1
H3D H 0.0671 0.7495 0.5077 0.114 Uiso 1 1 calc R U . E 1
C6D C 0.07816(14) 0.77487(8) 0.61593(6) 0.0909(8) Uani 1 1 d . . . E 1
C1D C 0.13111(12) 0.77125(9) 0.59618(8) 0.0972(8) Uani 1 1 d . . . E 1
H1D H 0.1728 0.7753 0.6107 0.117 Uiso 1 1 calc R U . E 1
C2D C 0.12623(13) 0.76216(10) 0.55695(8) 0.1011(8) Uani 1 1 d . . . E 1
H2D H 0.1643 0.7601 0.5444 0.121 Uiso 1 1 calc R U . E 1
C7D C 0.0840(3) 0.78332(13) 0.65957(8) 0.1645(18) Uani 1 1 d . . . E 1
H7DA H 0.0440 0.7979 0.6664 0.247 Uiso 1 1 calc R U . E 1
H7DB H 0.1202 0.8053 0.6676 0.247 Uiso 1 1 calc R U . E 1
H7DC H 0.0916 0.7523 0.6736 0.247 Uiso 1 1 calc R U . E 1
C1J C 0.55747(11) 0.56255(8) 0.41337(7) 0.0832(6) Uani 1 1 d . . . F 1
H1J H 0.5375 0.5662 0.3866 0.100 Uiso 1 1 calc R U . F 1
C5J C 0.54772(12) 0.55075(10) 0.48069(7) 0.0935(7) Uani 1 1 d . . . F 1
H5J H 0.5224 0.5474 0.5020 0.112 Uiso 1 1 calc R U . F 1
C3J C 0.65190(11) 0.55934(9) 0.46024(8) 0.0914(7) Uani 1 1 d . . . F 1
H3J H 0.6976 0.5611 0.4661 0.110 Uiso 1 1 calc R U . F 1
C6J C 0.51829(11) 0.55473(9) 0.44284(8) 0.0965(8) Uani 1 1 d . . . F 1
C4J C 0.61669(13) 0.55147(10) 0.48895(9) 0.1027(9) Uani 1 1 d . . . F 1
H4J H 0.6370 0.5462 0.5154 0.123 Uiso 1 1 calc R U . F 1
C2J C 0.62221(11) 0.56522(9) 0.42044(8) 0.0933(8) Uani 1 1 d . . . F 1
H2J H 0.6473 0.5709 0.3993 0.112 Uiso 1 1 calc R U . F 1
C7J C 0.44862(13) 0.55475(14) 0.43458(12) 0.1423(13) Uani 1 1 d . . . F 1
H7JA H 0.4305 0.5729 0.4555 0.213 Uiso 1 1 calc R U . F 1
H7JB H 0.4327 0.5212 0.4340 0.213 Uiso 1 1 calc R U . F 1
H7JC H 0.4355 0.5701 0.4087 0.213 Uiso 1 1 calc R U . F 1
C5F C 0.05629(17) 0.97209(16) 0.54367(18) 0.1107(15) Uani 0.5 1 d . . P G 1
H5F H 0.0520 0.9935 0.5214 0.133 Uiso 0.5 1 calc R U P G 1
C6F C 0.05486(19) 0.98965(16) 0.5816(2) 0.137(2) Uani 0.5 1 d . . P G 1
C1F C 0.0632(2) 0.9514(3) 0.6117(2) 0.127(2) Uani 0.5 1 d . . P G 1
H1F H 0.0642 0.9599 0.6391 0.152 Uiso 0.5 1 calc R U P G 1
C2F C 0.0690(2) 0.90798(18) 0.60254(18) 0.0947(16) Uani 0.5 1 d . . P G 1
H2F H 0.0718 0.8846 0.6234 0.114 Uiso 0.5 1 calc R U P G 1
C3F C 0.07151(17) 0.89254(16) 0.56729(18) 0.0990(17) Uani 0.5 1 d . . P G 1
H3F H 0.0787 0.8591 0.5624 0.119 Uiso 0.5 1 calc R U P G 1
C4F C 0.06404(15) 0.92333(17) 0.53859(19) 0.1079(16) Uani 0.5 1 d . . P G 1
H4F H 0.0639 0.9115 0.5121 0.129 Uiso 0.5 1 calc R U P G 1
C7F C 0.0460(4) 1.0357(3) 0.5863(3) 0.218(3) Uani 0.5 1 d . . P G 1
H7FA H 0.0807 1.0539 0.5760 0.328 Uiso 0.5 1 calc R U P G 1
H7FB H 0.0463 1.0428 0.6148 0.328 Uiso 0.5 1 calc R U P G 1
H7FC H 0.0043 1.0452 0.5717 0.328 Uiso 0.5 1 calc R U P G 1
C7K C 0.3238(2) 0.7605(2) 0.70423(15) 0.215(2) Uani 1 1 d . . . H 1
H7KA H 0.2905 0.7521 0.6821 0.323 Uiso 1 1 calc R U . H 1
H7KB H 0.3417 0.7926 0.6993 0.323 Uiso 1 1 calc R U . H 1
H7KC H 0.3046 0.7612 0.7292 0.323 Uiso 1 1 calc R U . H 1
C5K C 0.3717(2) 0.67995(17) 0.70436(15) 0.1724(15) Uani 1 1 d . U . H 1
H5K H 0.3301 0.6657 0.6987 0.207 Uiso 1 1 calc R U . H 1
C6K C 0.3737(2) 0.72536(17) 0.70705(17) 0.1784(8) Uani 1 1 d . U . H 1
C1K C 0.4361(2) 0.74419(18) 0.71399(15) 0.1784(8) Uani 1 1 d . U . H 1
H1K H 0.4423 0.7784 0.7142 0.214 Uiso 1 1 calc R U . H 1
C2K C 0.4894(2) 0.71358(17) 0.72059(16) 0.1784(8) Uani 1 1 d . U . H 1
H2K H 0.5314 0.7270 0.7267 0.214 Uiso 1 1 calc R U . H 1
C3K C 0.4817(2) 0.66567(17) 0.71842(15) 0.1784(8) Uani 1 1 d . U . H 1
H3K H 0.5182 0.6450 0.7240 0.214 Uiso 1 1 calc R U . H 1
C4K C 0.4255(2) 0.64702(19) 0.70891(16) 0.1815(16) Uani 1 1 d . U . H 1
H4K H 0.4198 0.6130 0.7051 0.218 Uiso 1 1 calc R U . H 1
C4H C 0.64951(9) 0.42757(7) 0.42014(5) 0.0907(15) Uani 0.4911(17) 1 d G . P I 1
H4H H 0.6256 0.4570 0.4198 0.109 Uiso 0.4911(17) 1 calc R U P I 1
C3H C 0.62102(10) 0.38602(8) 0.40232(7) 0.0946(15) Uani 0.4911(17) 1 d G . P I 1
H3H H 0.5777 0.3870 0.3898 0.113 Uiso 0.4911(17) 1 calc R U P I 1
C2H C 0.65597(13) 0.34298(7) 0.40285(8) 0.0871(13) Uani 0.4911(17) 1 d G . P I 1
H2H H 0.6365 0.3146 0.3907 0.105 Uiso 0.4911(17) 1 calc R U P I 1
C1H C 0.71942(13) 0.34149(8) 0.42119(9) 0.0814(12) Uani 0.4911(17) 1 d G . P I 1
H1H H 0.7433 0.3121 0.4216 0.098 Uiso 0.4911(17) 1 calc R U P I 1
C6H C 0.74791(10) 0.38305(9) 0.43901(8) 0.0679(10) Uani 0.4911(17) 1 d G . P I 1
C5H C 0.71296(10) 0.42609(8) 0.43848(6) 0.0710(11) Uani 0.4911(17) 1 d G . P I 1
H5H H 0.7324 0.4545 0.4507 0.085 Uiso 0.4911(17) 1 calc R U P I 1
C7H C 0.8168(2) 0.38147(19) 0.45747(15) 0.0908(15) Uani 0.4911(17) 1 d . . P I 1
H7HA H 0.8429 0.4022 0.4422 0.136 Uiso 0.4911(17) 1 calc R U P I 1
H7HB H 0.8327 0.3480 0.4573 0.136 Uiso 0.4911(17) 1 calc R U P I 1
H7HC H 0.8200 0.3932 0.4851 0.136 Uiso 0.4911(17) 1 calc R U P I 1
C6G C 0.68060(10) 0.40091(7) 0.42745(5) 0.0881(12) Uani 0.5089(17) 1 d G . P I 2
C1G C 0.68508(12) 0.35073(7) 0.42386(8) 0.0950(14) Uani 0.5089(17) 1 d G . P I 2
H1G H 0.6482 0.3324 0.4134 0.114 Uiso 0.5089(17) 1 calc R U P I 2
C2G C 0.74343(13) 0.32740(8) 0.43563(10) 0.0978(14) Uani 0.5089(17) 1 d G . P I 2
H2G H 0.7465 0.2931 0.4332 0.117 Uiso 0.5089(17) 1 calc R U P I 2
C3G C 0.79731(11) 0.35424(11) 0.45099(9) 0.0859(13) Uani 0.5089(17) 1 d G . P I 2
H3G H 0.8372 0.3383 0.4590 0.103 Uiso 0.5089(17) 1 calc R U P I 2
C4G C 0.79284(10) 0.40441(11) 0.45458(8) 0.0857(12) Uani 0.5089(17) 1 d G . P I 2
H4G H 0.8297 0.4228 0.4651 0.103 Uiso 0.5089(17) 1 calc R U P I 2
C5G C 0.73449(11) 0.42775(8) 0.44281(7) 0.0899(13) Uani 0.5089(17) 1 d G . P I 2
H5G H 0.7314 0.4620 0.4453 0.108 Uiso 0.5089(17) 1 calc R U P I 2
C7G C 0.6152(3) 0.4235(2) 0.4154(2) 0.136(2) Uani 0.5089(17) 1 d . . P I 2
H7GA H 0.5892 0.4020 0.3966 0.204 Uiso 0.5089(17) 1 calc R U P I 2
H7GB H 0.6206 0.4550 0.4026 0.204 Uiso 0.5089(17) 1 calc R U P I 2
H7GC H 0.5934 0.4283 0.4391 0.204 Uiso 0.5089(17) 1 calc R U P I 2
C2N C 0.5845(3) 0.8662(2) 0.6768(2) 0.165(2) Uani 0.5953(17) 1 d D . P J 3
H2N H 0.6300 0.8617 0.6802 0.198 Uiso 0.5953(17) 1 calc R U P J 3
C3N C 0.5429(5) 0.8302(3) 0.6606(3) 0.214(4) Uani 0.5953(17) 1 d . . P J 3
H3N H 0.5607 0.8021 0.6498 0.257 Uiso 0.5953(17) 1 calc R U P J 3
C4N C 0.4714(4) 0.8334(3) 0.6594(2) 0.227(3) Uani 0.5953(17) 1 d . . P J 3
H4N H 0.4446 0.8061 0.6524 0.272 Uiso 0.5953(17) 1 calc R U P J 3
C5N C 0.4500(4) 0.8697(2) 0.66713(15) 0.143(2) Uani 0.5953(17) 1 d . . P J 3
H5N H 0.4044 0.8735 0.6639 0.172 Uiso 0.5953(17) 1 calc R U P J 3
C6N C 0.4916(2) 0.9112(2) 0.68211(12) 0.1131(15) Uani 0.5953(17) 1 d D . P J 3
H6N H 0.4714 0.9408 0.6880 0.136 Uiso 0.5953(17) 1 calc R U P J 3
C1N C 0.5567(3) 0.90914(18) 0.68776(13) 0.1089(16) Uani 0.5953(17) 1 d D . P J 3
C7N C 0.5952(3) 0.9496(2) 0.70198(16) 0.136(2) Uani 0.5953(17) 1 d D . P J 3
H7NA H 0.6410 0.9407 0.7040 0.204 Uiso 0.5953(17) 1 calc R U P J 3
H7NB H 0.5866 0.9768 0.6834 0.204 Uiso 0.5953(17) 1 calc R U P J 3
H7NC H 0.5847 0.9591 0.7284 0.204 Uiso 0.5953(17) 1 calc R U P J 3
C5M C 0.7759(4) 0.9518(4) 0.7481(3) 0.173(3) Uani 0.4047(17) 1 d . . P J 4
H5M H 0.8199 0.9467 0.7447 0.208 Uiso 0.4047(17) 1 calc R U P J 4
C6M C 0.7259(5) 0.9309(3) 0.7195(2) 0.192(3) Uani 0.4047(17) 1 d . . P J 4
H6M H 0.7360 0.9110 0.6981 0.231 Uiso 0.4047(17) 1 calc R U P J 4
C1M C 0.6586(3) 0.9421(2) 0.72511(16) 0.101(2) Uani 0.4047(17) 1 d D . P J 4
C2M C 0.6561(3) 0.9728(2) 0.75682(15) 0.0915(17) Uani 0.4047(17) 1 d . . P J 4
H2M H 0.6150 0.9840 0.7621 0.110 Uiso 0.4047(17) 1 calc R U P J 4
C3M C 0.7074(3) 0.9877(3) 0.78039(16) 0.102(2) Uani 0.4047(17) 1 d . . P J 4
H3M H 0.7023 1.0087 0.8021 0.122 Uiso 0.4047(17) 1 calc R U P J 4
C4M C 0.7642(5) 0.9742(4) 0.7745(2) 0.155(4) Uani 0.4047(17) 1 d . . P J 4
H4M H 0.7991 0.9837 0.7937 0.186 Uiso 0.4047(17) 1 calc R U P J 4
C7M C 0.6017(5) 0.9203(4) 0.6990(3) 0.250(5) Uani 0.4047(17) 1 d D . P J 4
H7MA H 0.5868 0.9430 0.6774 0.375 Uiso 0.4047(17) 1 calc R U P J 4
H7MB H 0.5665 0.9143 0.7150 0.375 Uiso 0.4047(17) 1 calc R U P J 4
H7MC H 0.6146 0.8897 0.6876 0.375 Uiso 0.4047(17) 1 calc R U P J 4
C2L C 0.77904(10) 0.78132(12) 0.77712(6) 0.0940(12) Uani 0.5 1 d DG U P K 1
H2L H 0.8148 0.8017 0.7859 0.113 Uiso 0.5 1 calc R U P K 1
C1L C 0.71712(12) 0.80073(13) 0.77097(8) 0.1131(13) Uani 0.5 1 d DG U P K 1
C6L C 0.66479(11) 0.77097(18) 0.75814(10) 0.1194(15) Uani 0.5 1 d DG U P K 1
H6L H 0.6225 0.7842 0.7539 0.143 Uiso 0.5 1 calc R U P K 1
C5L C 0.67437(17) 0.72181(17) 0.75145(11) 0.1358(17) Uani 0.5 1 d G U P K 1
H5L H 0.6386 0.7015 0.7427 0.163 Uiso 0.5 1 calc R U P K 1
C4L C 0.7363(2) 0.70240(13) 0.75761(12) 0.1442(18) Uani 0.5 1 d G U P K 1
H4L H 0.7428 0.6688 0.7530 0.173 Uiso 0.5 1 calc R U P K 1
C3L C 0.78863(15) 0.73216(12) 0.77044(8) 0.1110(14) Uani 0.5 1 d G U P K 1
H3L H 0.8310 0.7189 0.7746 0.133 Uiso 0.5 1 calc R U P K 1
C7L C 0.7076(3) 0.8509(2) 0.77272(19) 0.143(2) Uani 0.5 1 d D U P K 1
H7LA H 0.7493 0.8675 0.7745 0.214 Uiso 0.5 1 calc R U P K 1
H7LB H 0.6866 0.8588 0.7963 0.214 Uiso 0.5 1 calc R U P K 1
H7LC H 0.6800 0.8616 0.7486 0.214 Uiso 0.5 1 calc R U P K 1
C0KA C 0.5293(3) 0.5179(3) 0.7293(3) 0.2152(7) Uani 0.5 1 d D U P L 1
H0KA H 0.5003 0.4927 0.7196 0.258 Uiso 0.5 1 calc R U P L 1
C0IA C 0.6233(3) 0.5829(3) 0.7610(2) 0.2152(7) Uani 0.5 1 d D U P L 1
H0IA H 0.6578 0.6034 0.7719 0.258 Uiso 0.5 1 calc R U P L 1
C3JA C 0.5344(3) 0.5310(3) 0.7667(2) 0.2152(7) Uani 0.5 1 d D U P L 1
C7JA C 0.6137(3) 0.5718(2) 0.7147(2) 0.2152(7) Uani 0.5 1 d D U P L 1
H7JD H 0.6405 0.5865 0.6974 0.258 Uiso 0.5 1 calc R U P L 1
C3IA C 0.5891(4) 0.5665(3) 0.78160(19) 0.2152(7) Uani 0.5 1 d D U P L 1
H3IA H 0.5949 0.5754 0.8090 0.258 Uiso 0.5 1 calc R U P L 1
C0DA C 0.6761(3) 0.7242(2) 0.75219(19) 0.167(2) Uani 0.5 1 d D U P K -1
H0DA H 0.6499 0.6971 0.7433 0.200 Uiso 0.5 1 calc R U P K -1
C5HA C 1.0120(3) 0.6449(2) 0.29671(16) 0.1047(17) Uani 0.2996(8) 1 d D U P A 6
C4EA C 0.7919(2) 0.59424(16) 0.41504(15) 0.0778(14) Uani 0.2996(8) 1 d D U P A 6
C4JA C 0.8130(3) 0.53425(17) 0.32508(16) 0.1069(17) Uani 0.2996(8) 1 d D U P A 6
C4KA C 1.0500(2) 0.50306(18) 0.40536(13) 0.1018(16) Uani 0.2996(8) 1 d D U P A 6
C3HA C 0.9389(2) 0.7221(2) 0.35947(15) 0.0849(15) Uani 0.2996(8) 1 d D U P A 6
C0GA C 0.8799(2) 0.70463(17) 0.41484(12) 0.0779(13) Uani 0.2996(8) 1 d D U P A 6
C7EA C 0.9832(3) 0.7184(2) 0.39685(14) 0.0888(15) Uani 0.2996(8) 1 d D U P A 6
C7HA C 0.9487(2) 0.70748(19) 0.42990(14) 0.0917(16) Uani 0.2996(8) 1 d D U P A 6
C2IA C 0.8679(2) 0.63676(15) 0.46079(15) 0.0895(15) Uani 0.2996(8) 1 d D U P A 6
C4FA C 0.9349(2) 0.63916(15) 0.47532(16) 0.0940(16) Uani 0.2996(8) 1 d D U P A 6
C5EA C 1.0365(2) 0.65173(17) 0.45684(17) 0.1163(17) Uani 0.2996(8) 1 d D U P A 6
C9DA C 1.1050(3) 0.62543(19) 0.40823(14) 0.1060(17) Uani 0.2996(8) 1 d D U P A 6
C9IA C 1.0654(2) 0.56630(19) 0.45374(15) 0.1028(17) Uani 0.2996(8) 1 d D U P A 6
C8EA C 1.1023(3) 0.57850(19) 0.42060(13) 0.1021(17) Uani 0.2996(8) 1 d D U P A 6
C1DA C 0.8979(3) 0.4751(3) 0.35752(17) 0.1022(17) Uani 0.2996(8) 1 d D U P A 6
C6JA C 0.8351(3) 0.4976(2) 0.35457(17) 0.0990(16) Uani 0.2996(8) 1 d D U P A 6
C1JA C 0.8395(2) 0.58910(16) 0.45017(14) 0.0914(15) Uani 0.2996(8) 1 d D U P A 6
C2AA C 0.8732(2) 0.54808(17) 0.45612(15) 0.1059(17) Uani 0.2996(8) 1 d D U P A 6
C3KA C 1.0319(2) 0.52010(17) 0.44432(14) 0.1038(17) Uani 0.2996(8) 1 d D U P A 6
C6 C 0.9448(2) 0.4716(3) 0.39441(15) 0.1074(9) Uani 0.2996(8) 1 d D U P A 6
C1AA C 0.8645(3) 0.50833(19) 0.4263(2) 0.1074(9) Uani 0.2996(8) 1 d D U P A 6
C5JA C 0.8210(3) 0.51388(18) 0.39356(14) 0.0947(16) Uani 0.2996(8) 1 d D U P A 6
C8GA C 0.7495(3) 0.8010(2) 0.7757(2) 0.1425(17) Uani 0.5 1 d D U P K -1
H8GA H 0.7762 0.8285 0.7823 0.171 Uiso 0.5 1 calc R U P K -1
C3AA C 0.7753(3) 0.7579(3) 0.7721(2) 0.1505(18) Uani 0.5 1 d D U P K -1
H3AA H 0.8203 0.7533 0.7794 0.181 Uiso 0.5 1 calc R U P K -1
C8FA C 0.6476(3) 0.7690(3) 0.7594(2) 0.1667(19) Uani 0.5 1 d D U P K -1
C8CA C 0.7374(3) 0.7200(2) 0.7577(2) 0.1626(19) Uani 0.5 1 d D U P K -1
H8CA H 0.7568 0.6901 0.7516 0.195 Uiso 0.5 1 calc R U P K -1
C2GA C 0.6825(3) 0.8058(2) 0.7699(2) 0.1478(18) Uani 0.5 1 d D U P K -1
H2GA H 0.6631 0.8364 0.7736 0.177 Uiso 0.5 1 calc R U P K -1
C7CA C 1.0645(4) 0.6637(4) 0.4284(3) 0.1161(17) Uani 0.2996(8) 1 d . U P A 6
C0HA C 0.8719(3) 0.7101(3) 0.37074(17) 0.0940(16) Uani 0.2996(8) 1 d D U P A 6
C2KA C 0.9785(3) 0.5132(2) 0.45244(16) 0.1074(9) Uani 0.2996(8) 1 d D U P A 6
C1KA C 0.9305(2) 0.4862(2) 0.42345(19) 0.1074(9) Uani 0.2996(8) 1 d D U P A 6
C8JA C 0.5696(4) 0.5431(3) 0.70177(18) 0.2152(7) Uani 0.5 1 d D U P L 1
H8JA H 0.5614 0.5370 0.6739 0.258 Uiso 0.5 1 calc R U P L 1
C5AA C 0.5850(4) 0.5231(3) 0.67695(19) 0.2201(17) Uani 0.5 1 d D U P M 2
H5AA H 0.5962 0.5132 0.6518 0.264 Uiso 0.5 1 calc R U P M 2
C6AA C 0.5328(3) 0.5290(3) 0.6802(2) 0.2121(17) Uani 0.5 1 d D U P M 2
H6AA H 0.5002 0.5300 0.6579 0.255 Uiso 0.5 1 calc R U P M 2
C5FA C 0.6379(3) 0.5303(4) 0.7112(3) 0.2266(17) Uani 0.5 1 d D U P M 2
H5FA H 0.6777 0.5131 0.7144 0.272 Uiso 0.5 1 calc R U P M 2
C9EA C 0.6213(3) 0.5640(3) 0.7362(2) 0.2178(14) Uani 0.5 1 d D U P M 2
H9EA H 0.6433 0.5932 0.7446 0.261 Uiso 0.5 1 calc R U P M 2
C2LA C 0.5509(6) 0.5564(4) 0.7929(4) 0.232(3) Uani 0.5 1 d . U P M 2
H2LA H 0.5858 0.5400 0.8100 0.348 Uiso 0.5 1 calc R U P M 2
H2LB H 0.5092 0.5461 0.8004 0.348 Uiso 0.5 1 calc R U P M 2
H2LC H 0.5554 0.5917 0.7963 0.348 Uiso 0.5 1 calc R U P M 2
C4IA C 0.5546(4) 0.5430(3) 0.74879(19) 0.2188(12) Uani 0.5 1 d D U P M 2
C0JA C 0.5171(3) 0.5353(3) 0.7235(2) 0.2181(15) Uani 0.5 1 d D U P M 2
H0JA H 0.4735 0.5324 0.7285 0.262 Uiso 0.5 1 calc R U P M 2
C9HA C 0.4986(6) 0.5073(5) 0.7974(4) 0.252(4) Uani 0.5 1 d . U P L 1
H9HA H 0.4520 0.5105 0.7893 0.378 Uiso 0.5 1 calc R U P L 1
H9HB H 0.5103 0.5230 0.8233 0.378 Uiso 0.5 1 calc R U P L 1
H9HC H 0.5100 0.4727 0.7995 0.378 Uiso 0.5 1 calc R U P L 1
C9JA C 0.5674(7) 0.7634(6) 0.7340(4) 0.265(5) Uani 0.5 1 d . U P K -1
H9JA H 0.5362 0.7690 0.7528 0.397 Uiso 0.5 1 calc R U P K -1
H9JB H 0.5613 0.7307 0.7226 0.397 Uiso 0.5 1 calc R U P K -1
H9JC H 0.5609 0.7875 0.7124 0.397 Uiso 0.5 1 calc R U P K -1

loop_
_atom_site_aniso_label
_atom_site_aniso_U_11
_atom_site_aniso_U_22
_atom_site_aniso_U_33
_atom_site_aniso_U_23
_atom_site_aniso_U_13
_atom_site_aniso_U_12
C1A 0.0338(11) 0.0863(16) 0.1070(18) 0.0144(15) -0.0195(12) -0.0064(11)
C2A 0.0343(10) 0.0981(17) 0.0968(17) 0.0073(15) 0.0065(12) -0.0118(12)
C4CA 0.0462(13) 0.148(3) 0.145(2) -0.0405(19) 0.0399(14) -0.0012(16)
C3CA 0.0567(16) 0.117(2) 0.232(3) -0.047(2) 0.014(2) 0.0316(16)
C5A 0.0453(13) 0.0750(16) 0.175(2) 0.0124(18) -0.0354(15) 0.0160(12)
C6A 0.0889(18) 0.0778(16) 0.169(2) 0.0571(15) -0.0698(15) -0.0073(14)
C7A 0.124(3) 0.161(3) 0.0909(18) 0.0629(18) -0.0551(16) -0.020(2)
C8A 0.126(2) 0.153(3) 0.0549(15) 0.0067(17) -0.0409(15) -0.042(2)
C9A 0.0500(12) 0.1078(19) 0.0685(14) -0.0108(14) -0.0251(11) -0.0119(13)
C10A 0.0628(14) 0.0734(14) 0.0795(16) -0.0309(12) -0.0009(12) -0.0215(11)
C11A 0.0771(15) 0.0664(14) 0.112(2) -0.0347(14) 0.0162(15) -0.0367(12)
C12A 0.0544(12) 0.0734(15) 0.0950(17) -0.0010(14) 0.0102(12) -0.0256(11)
C13A 0.0825(15) 0.1010(17) 0.0720(14) 0.0187(13) 0.0160(12) -0.0437(13)
C14A 0.1343(19) 0.151(2) 0.1007(17) -0.0337(18) 0.0769(13) -0.0723(17)
C5CA 0.1185(18) 0.169(3) 0.198(3) -0.061(2) 0.1186(14) -0.029(2)
C6CA 0.129(2) 0.158(2) 0.1481(19) -0.0834(16) 0.0872(14) -0.010(2)
C8DA 0.117(2) 0.124(2) 0.195(2) -0.0925(16) 0.0604(18) 0.0143(18)
C2CA 0.0932(19) 0.0972(19) 0.241(3) -0.056(2) 0.015(2) 0.0538(14)
C19A 0.114(2) 0.0450(13) 0.238(3) -0.010(2) -0.049(3) 0.0407(14)
C20A 0.105(2) 0.0755(16) 0.206(3) 0.0779(17) -0.022(2) 0.0170(16)
C21A 0.115(2) 0.1350(17) 0.207(2) 0.1389(13) -0.066(2) -0.0511(17)
C22A 0.175(3) 0.244(3) 0.0815(16) 0.1021(16) -0.036(2) -0.102(2)
C2DA 0.191(3) 0.262(3) 0.0476(15) 0.015(2) 0.0258(17) -0.133(2)
C7DA 0.178(3) 0.278(3) 0.0620(16) -0.063(2) 0.0563(17) -0.125(2)
C25A 0.106(2) 0.183(3) 0.0448(13) -0.0429(15) 0.0161(14) -0.048(2)
C26A 0.0892(19) 0.0933(16) 0.0854(15) -0.0585(12) 0.0050(14) -0.0096(15)
C27A 0.0818(18) 0.0862(16) 0.134(2) -0.0667(13) 0.0092(16) 0.0084(14)
C5BA 0.137(3) 0.0405(13) 0.152(3) -0.0249(16) 0.014(2) 0.0110(16)
C2BA 0.103(2) 0.0359(11) 0.123(2) 0.0095(14) -0.0157(18) -0.0106(13)
C3BA 0.0925(19) 0.0746(15) 0.120(2) 0.0516(14) -0.0079(17) -0.0266(14)
C9BA 0.101(2) 0.0691(14) 0.176(2) 0.0676(15) -0.013(2) 0.0163(15)
C8BA 0.0733(16) 0.0900(18) 0.148(2) 0.0537(16) -0.0534(16) -0.0054(14)
C50A 0.119(3) 0.181(3) 0.0745(17) 0.0552(18) -0.0387(17) -0.014(3)
C32A 0.192(4) 0.168(3) 0.0616(15) 0.0657(15) -0.018(2) -0.057(2)
C4BA 0.119(2) 0.1081(18) 0.141(2) 0.0833(15) -0.043(2) -0.0423(17)
C33A 0.206(3) 0.215(3) 0.0467(14) -0.015(2) 0.0509(17) -0.093(2)
C34A 0.198(3) 0.197(3) 0.0722(16) -0.059(2) 0.0673(18) -0.077(3)
C35A 0.129(3) 0.162(3) 0.0516(13) -0.0527(15) 0.0108(16) -0.030(2)
C36A 0.123(3) 0.0795(15) 0.1181(19) -0.0706(12) -0.0029(19) -0.0083(16)
C37A 0.105(2) 0.0711(15) 0.164(2) -0.0695(14) 0.0079(19) 0.0110(15)
C38A 0.169(3) 0.0244(11) 0.180(3) -0.0170(16) 0.025(2) 0.0127(16)
C5 0.115(2) 0.0329(11) 0.163(3) 0.0184(16) -0.022(2) -0.0233(13)
C4 0.125(3) 0.0782(15) 0.154(2) 0.0721(14) 0.001(2) -0.0347(15)
C3 0.0750(15) 0.1131(18) 0.1018(18) 0.0455(14) 0.0217(13) -0.0364(13)
C2 0.0640(14) 0.0965(17) 0.115(2) 0.0175(16) 0.0046(15) -0.0399(12)
C1 0.0903(18) 0.0530(13) 0.153(3) -0.0091(16) 0.0017(19) -0.0388(12)
C4DA 0.1046(18) 0.173(3) 0.0863(18) 0.0117(19) 0.0460(14) -0.0553(18)
C5DA 0.0796(18) 0.193(3) 0.124(2) -0.038(2) 0.0527(16) -0.018(2)
C6DA 0.112(2) 0.181(3) 0.0963(17) -0.0598(17) 0.0580(14) -0.008(2)
C45A 0.098(2) 0.131(2) 0.128(2) -0.0738(15) 0.0238(16) 0.0289(17)
C1CA 0.0940(18) 0.1056(18) 0.162(2) -0.0583(17) -0.0125(18) 0.0618(13)
C0CA 0.142(2) 0.0672(15) 0.184(3) -0.0039(19) -0.035(2) 0.0674(14)
C51A 0.137(3) 0.136(3) 0.0494(14) -0.0097(17) -0.0316(16) -0.024(2)
C52A 0.0693(15) 0.0926(17) 0.0715(14) -0.0273(13) -0.0240(12) -0.0078(14)
C53A 0.0790(17) 0.0592(12) 0.1088(18) -0.0388(12) -0.0102(15) -0.0181(12)
C56A 0.0406(11) 0.1072(18) 0.0908(17) 0.0087(15) -0.0018(12) -0.0240(12)
C57A 0.0406(12) 0.172(3) 0.1031(19) -0.0263(19) 0.0220(13) 0.0012(17)
C6BA 0.0466(13) 0.126(2) 0.136(2) -0.0402(19) -0.0019(16) 0.0297(14)
C7BA 0.0438(12) 0.0730(14) 0.1083(19) -0.0050(14) -0.0230(13) 0.0188(11)
C60A 0.0450(12) 0.0887(16) 0.0897(16) -0.0069(14) -0.0250(12) -0.0062(12)
C9CA 0.068(3) 0.112(3) 0.130(3) -0.011(3) 0.023(3) -0.022(3)
C4HA 0.070(3) 0.107(3) 0.109(3) -0.010(3) 0.039(2) -0.005(3)
C9GA 0.053(2) 0.091(3) 0.103(3) -0.013(2) 0.034(2) 0.030(2)
C3EA 0.056(2) 0.105(3) 0.117(3) 0.002(3) -0.010(3) 0.043(2)
C9FA 0.076(2) 0.081(3) 0.104(3) -0.010(2) 0.043(2) 0.032(2)
C6GA 0.094(3) 0.102(3) 0.104(3) 0.010(3) 0.050(2) 0.006(3)
C1IA 0.090(3) 0.103(3) 0.090(3) -0.019(3) 0.029(3) 0.015(3)
C4AA 0.122(3) 0.123(3) 0.073(3) 0.028(3) 0.028(3) -0.001(3)
C6IA 0.107(3) 0.070(3) 0.131(3) -0.038(3) 0.021(3) -0.007(3)
C7IA 0.111(3) 0.116(3) 0.041(2) 0.010(2) 0.005(2) 0.028(3)
C8IA 0.114(3) 0.124(3) 0.072(3) 0.005(3) -0.031(3) 0.003(3)
C2EA 0.119(3) 0.105(3) 0.080(3) -0.047(3) -0.006(3) -0.010(3)
C8HA 0.088(3) 0.093(3) 0.120(3) -0.022(3) 0.019(3) -0.047(2)
C1HA 0.090(3) 0.100(3) 0.132(3) 0.005(3) 0.020(3) -0.037(3)
C2HA 0.097(3) 0.086(3) 0.121(3) 0.028(3) 0.024(3) -0.025(3)
C6HA 0.103(3) 0.072(3) 0.120(3) 0.032(3) 0.005(3) -0.017(3)
C5KA 0.106(3) 0.083(3) 0.140(3) 0.004(3) 0.008(3) 0.023(3)
C5GA 0.092(3) 0.090(3) 0.089(3) 0.036(2) -0.011(3) 0.022(3)
C1EA 0.079(3) 0.115(3) 0.081(3) 0.020(3) -0.016(3) 0.004(3)
C3GA 0.108(3) 0.120(3) 0.083(3) 0.023(3) 0.013(3) -0.003(3)
C1GA 0.109(3) 0.097(3) 0.094(3) 0.033(3) -0.001(3) 0.003(3)
C5IA 0.090(3) 0.058(2) 0.134(3) -0.020(3) 0.037(3) 0.020(2)
C6EA 0.075(2) 0.079(3) 0.072(2) -0.009(2) 0.0370(19) 0.028(2)
C0EA 0.060(2) 0.094(3) 0.099(3) 0.013(3) 0.002(2) 0.036(2)
C7GA 0.087(3) 0.083(3) 0.112(3) 0.030(3) 0.006(3) 0.033(2)
C0FA 0.090(3) 0.102(3) 0.048(2) -0.011(2) 0.011(2) 0.018(3)
C1FA 0.081(3) 0.108(3) 0.076(3) -0.005(3) -0.016(3) -0.008(3)
C2FA 0.096(3) 0.113(3) 0.099(3) -0.030(3) -0.011(3) -0.024(3)
C6FA 0.109(3) 0.093(3) 0.097(3) -0.044(3) 0.014(3) -0.006(3)
C7FA 0.097(3) 0.100(3) 0.077(3) -0.038(2) 0.023(2) 0.014(3)
C3DA 0.067(2) 0.100(3) 0.097(3) -0.013(3) 0.034(2) -0.015(2)
C4GA 0.051(2) 0.074(2) 0.079(2) -0.016(2) 0.0285(18) 0.0197(19)
C3FA 0.066(3) 0.113(3) 0.099(3) 0.011(3) -0.008(3) 0.007(3)
C2JA 0.060(3) 0.116(3) 0.099(3) -0.008(3) 0.011(3) -0.022(3)
C0AA 0.0476(7) 0.0482(7) 0.0386(6) -0.0016(6) 0.0088(5) 0.0092(6)
C7AA 0.0440(7) 0.0433(7) 0.0454(7) 0.0011(6) 0.0078(6) 0.0123(6)
C8AA 0.0424(6) 0.0461(7) 0.0470(7) 0.0041(6) 0.0091(5) 0.0145(6)
C9AA 0.0436(7) 0.0533(7) 0.0437(7) 0.0030(6) 0.0066(6) 0.0191(6)
C0BA 0.0476(7) 0.0451(7) 0.0442(7) 0.0041(6) 0.0103(6) 0.0143(6)
C1BA 0.0627(8) 0.0520(8) 0.0407(7) -0.0016(6) 0.0088(6) 0.0047(7)
C7 0.0559(8) 0.0434(7) 0.0488(7) -0.0026(6) 0.0064(6) 0.0093(6)
C8 0.0409(7) 0.0519(8) 0.0569(8) -0.0022(7) 0.0088(6) -0.0096(6)
C9 0.0438(7) 0.0454(7) 0.0450(7) 0.0013(6) 0.0073(6) 0.0133(6)
C10 0.0561(7) 0.0545(7) 0.0452(7) 0.0087(6) 0.0096(6) 0.0245(6)
C11 0.0616(8) 0.0575(8) 0.0394(7) 0.0011(6) 0.0108(6) 0.0029(7)
C12 0.0615(8) 0.0504(8) 0.0486(7) -0.0001(6) 0.0141(6) 0.0109(7)
C13 0.0435(7) 0.0507(7) 0.0460(7) 0.0023(6) 0.0104(6) 0.0079(6)
C14 0.0461(7) 0.0465(7) 0.0431(7) 0.0043(6) 0.0089(6) 0.0062(6)
C15 0.0575(8) 0.0468(7) 0.0510(7) 0.0083(6) 0.0140(6) 0.0206(6)
C16 0.0457(7) 0.0464(7) 0.0417(6) 0.0035(6) 0.0091(5) 0.0165(6)
C17 0.0447(7) 0.0766(10) 0.0433(7) 0.0010(7) -0.0006(6) 0.0176(7)
C18 0.0550(7) 0.0416(7) 0.0488(7) 0.0060(6) 0.0159(6) 0.0150(6)
C19 0.0499(7) 0.0596(8) 0.0463(7) -0.0001(6) 0.0179(6) 0.0009(6)
C20 0.0396(7) 0.0857(11) 0.0412(7) -0.0031(7) -0.0031(6) 0.0108(7)
C21 0.0445(6) 0.0439(7) 0.0447(7) 0.0041(6) 0.0098(5) 0.0162(5)
C22 0.0504(7) 0.0560(8) 0.0567(8) 0.0013(7) 0.0165(6) -0.0065(7)
C23 0.0487(7) 0.0624(9) 0.0535(8) 0.0017(7) 0.0160(6) -0.0057(7)
C24 0.0582(8) 0.0609(8) 0.0412(7) 0.0042(7) 0.0132(6) 0.0036(7)
C25 0.0480(7) 0.0479(7) 0.0429(7) -0.0024(6) 0.0056(6) -0.0002(6)
C26 0.0580(8) 0.0429(7) 0.0504(7) -0.0026(6) 0.0083(6) 0.0026(6)
C27 0.0469(7) 0.0516(8) 0.0454(7) 0.0039(6) 0.0026(6) 0.0068(6)
C28 0.0445(7) 0.0629(8) 0.0440(7) 0.0023(7) 0.0063(6) 0.0175(6)
C29 0.0611(8) 0.0491(8) 0.0460(7) 0.0009(6) 0.0063(7) 0.0029(7)
C30 0.0626(8) 0.0488(8) 0.0480(7) 0.0004(6) 0.0083(7) -0.0035(7)
C31 0.0556(8) 0.0587(8) 0.0473(7) -0.0008(7) 0.0120(6) 0.0109(7)
C32 0.0510(7) 0.0601(8) 0.0496(7) 0.0029(7) 0.0110(6) 0.0074(7)
C33 0.0572(8) 0.0406(7) 0.0514(7) 0.0015(6) 0.0164(6) 0.0089(6)
C34 0.0528(8) 0.0570(8) 0.0582(8) 0.0092(7) 0.0136(7) 0.0004(7)
C35 0.0446(7) 0.0467(7) 0.0519(7) -0.0041(6) 0.0061(6) -0.0051(6)
C36 0.0619(9) 0.0521(8) 0.0496(8) -0.0064(7) 0.0060(7) -0.0039(7)
C37 0.0444(7) 0.0465(7) 0.0460(7) 0.0019(6) 0.0053(6) 0.0066(6)
C38 0.0425(7) 0.0513(8) 0.0582(8) 0.0011(7) 0.0108(6) -0.0070(6)
C39 0.0499(7) 0.0621(9) 0.0481(7) 0.0012(7) 0.0092(6) 0.0020(7)
C40 0.0414(7) 0.0602(8) 0.0572(8) 0.0060(7) 0.0076(6) 0.0121(6)
C41 0.0622(8) 0.0403(7) 0.0658(8) 0.0028(7) 0.0237(7) -0.0038(6)
C42 0.0439(7) 0.0533(7) 0.0434(7) 0.0041(6) 0.0069(6) 0.0078(6)
C43 0.0646(8) 0.0420(7) 0.0638(8) 0.0045(7) 0.0226(7) 0.0028(7)
C44 0.0466(7) 0.0530(8) 0.0417(7) 0.0026(6) 0.0061(6) 0.0053(6)
C45 0.0378(6) 0.0513(7) 0.0549(8) 0.0020(7) 0.0019(6) -0.0063(6)
C46 0.0508(7) 0.0477(7) 0.0520(8) 0.0033(6) 0.0037(6) 0.0071(6)
C47 0.0570(8) 0.0580(8) 0.0528(8) -0.0063(7) 0.0020(7) -0.0050(7)
C48 0.0662(9) 0.0503(8) 0.0674(9) -0.0123(7) 0.0235(7) -0.0118(7)
C49 0.0422(7) 0.0573(8) 0.0551(8) -0.0027(7) 0.0054(6) -0.0068(6)
C50 0.0442(7) 0.0543(8) 0.0473(7) 0.0013(6) 0.0033(6) -0.0050(6)
C51 0.0530(7) 0.0514(8) 0.0632(8) -0.0079(7) 0.0186(6) -0.0171(6)
C52 0.0435(7) 0.0611(8) 0.0575(8) -0.0128(7) 0.0128(6) -0.0154(6)
C53 0.0486(7) 0.0679(9) 0.0532(8) -0.0073(7) 0.0119(6) -0.0146(7)
C54 0.0560(8) 0.0488(8) 0.0661(9) -0.0039(7) 0.0072(7) -0.0084(7)
C55 0.0462(7) 0.0578(8) 0.0570(8) -0.0014(7) 0.0037(7) -0.0056(7)
C56 0.0443(7) 0.0713(9) 0.0558(8) -0.0086(7) 0.0122(6) -0.0090(7)
C57 0.0541(8) 0.0595(8) 0.0450(7) 0.0034(7) 0.0056(6) 0.0146(7)
C58 0.0382(7) 0.0660(9) 0.0568(8) 0.0022(7) 0.0028(6) 0.0034(7)
C59 0.0554(8) 0.0503(8) 0.0614(8) 0.0069(7) 0.0140(7) 0.0013(7)
C60 0.0611(9) 0.0649(9) 0.0524(8) 0.0061(7) 0.0110(7) -0.0012(8)
C61 0.0450(7) 0.0551(8) 0.0543(8) 0.0013(7) 0.0073(6) 0.0001(6)
C62 0.0639(8) 0.0683(9) 0.0456(7) 0.0043(7) 0.0193(6) -0.0022(8)
C63 0.0603(8) 0.0598(9) 0.0600(8) -0.0001(7) 0.0242(6) -0.0063(7)
C64 0.0661(9) 0.0660(9) 0.0465(8) 0.0130(7) 0.0085(7) 0.0253(7)
C65 0.0623(9) 0.0823(10) 0.0405(7) 0.0065(8) -0.0009(7) 0.0227(8)
C66 0.0453(7) 0.0734(9) 0.0477(8) -0.0088(7) 0.0045(6) -0.0132(7)
C67 0.0441(7) 0.0577(8) 0.0602(8) 0.0001(7) 0.0081(6) -0.0050(7)
C68 0.0611(9) 0.0804(11) 0.0552(8) 0.0004(8) 0.0203(7) 0.0084(8)
C69 0.0663(9) 0.0630(9) 0.0545(8) 0.0075(7) 0.0215(7) -0.0086(7)
C70 0.0405(7) 0.0744(10) 0.0520(8) -0.0068(7) 0.0052(6) -0.0100(7)
C71 0.0522(8) 0.0861(11) 0.0520(8) -0.0136(8) 0.0103(7) -0.0237(8)
C72 0.0620(9) 0.0823(11) 0.0505(8) 0.0090(8) 0.0109(7) -0.0057(8)
C73 0.0448(7) 0.0829(10) 0.0472(8) -0.0128(8) 0.0016(6) -0.0125(7)
C74 0.0476(7) 0.0677(9) 0.0491(7) -0.0145(7) 0.0116(6) -0.0167(7)
C75 0.0670(9) 0.0678(10) 0.0435(8) -0.0019(7) 0.0009(7) 0.0030(8)
C76 0.0410(7) 0.0948(12) 0.0485(8) -0.0104(8) 0.0050(6) 0.0030(8)
C77 0.0520(8) 0.0586(9) 0.0583(9) -0.0076(7) 0.0022(7) -0.0055(7)
C78 0.0715(10) 0.0686(10) 0.0519(8) 0.0184(8) -0.0048(8) -0.0031(8)
C79 0.0484(8) 0.0567(8) 0.0613(9) -0.0074(7) 0.0029(7) -0.0071(7)
C80 0.0804(10) 0.0545(8) 0.0522(8) 0.0181(7) 0.0197(7) 0.0213(7)
C81 0.0551(8) 0.0582(8) 0.0647(9) -0.0153(7) 0.0174(7) -0.0167(7)
C82 0.0669(9) 0.0673(9) 0.0487(8) -0.0030(7) 0.0094(7) 0.0155(8)
C83 0.0609(8) 0.0632(9) 0.0503(8) 0.0021(7) 0.0140(7) 0.0107(7)
C84 0.0593(8) 0.0533(8) 0.0583(8) 0.0001(7) 0.0079(7) -0.0080(7)
C85 0.0538(8) 0.0851(11) 0.0408(7) -0.0077(8) 0.0047(6) -0.0025(8)
C86 0.0390(7) 0.0772(10) 0.0556(8) -0.0035(8) 0.0062(6) 0.0009(7)
C87 0.0656(9) 0.0652(9) 0.0494(8) 0.0100(7) -0.0009(7) 0.0142(8)
C88 0.0668(9) 0.0653(9) 0.0415(7) 0.0026(7) 0.0071(7) -0.0007(8)
C89 0.0557(8) 0.0584(8) 0.0579(8) 0.0102(7) 0.0128(7) 0.0083(7)
C90 0.0726(9) 0.0517(8) 0.0641(9) 0.0171(7) 0.0241(7) 0.0082(7)
C91 0.0536(8) 0.0832(11) 0.0392(7) -0.0033(7) 0.0021(6) 0.0040(8)
C92 0.0680(9) 0.0559(8) 0.0574(8) 0.0096(7) 0.0247(7) -0.0006(7)
C93 0.0584(8) 0.0492(8) 0.0717(10) -0.0082(7) 0.0102(8) -0.0084(7)
C94 0.0644(9) 0.0726(10) 0.0429(7) 0.0063(7) 0.0032(7) 0.0050(8)
C95 0.0547(8) 0.0571(8) 0.0520(8) 0.0048(7) 0.0045(7) 0.0139(7)
C96 0.0544(8) 0.0813(11) 0.0580(9) 0.0012(8) 0.0132(7) 0.0044(8)
C97 0.0783(10) 0.0744(10) 0.0513(8) -0.0147(8) 0.0116(8) -0.0263(8)
C98 0.0631(9) 0.0672(10) 0.0673(9) 0.0187(8) 0.0127(8) 0.0038(8)
C99 0.0732(10) 0.0675(9) 0.0525(8) 0.0197(7) -0.0036(8) -0.0091(8)
C100 0.1121(13) 0.0390(8) 0.0702(10) -0.0029(7) 0.0304(9) -0.0087(8)
C101 0.0544(8) 0.0662(10) 0.0628(9) -0.0023(8) -0.0027(8) 0.0074(8)
C102 0.0851(10) 0.0569(8) 0.0638(9) -0.0115(7) 0.0267(8) -0.0304(7)
C103 0.0575(8) 0.0539(8) 0.0730(10) -0.0062(8) 0.0121(8) -0.0146(7)
C104 0.0612(8) 0.0807(11) 0.0576(8) -0.0096(8) 0.0207(7) -0.0214(8)
C105 0.0694(10) 0.0748(11) 0.0563(9) 0.0054(8) 0.0108(8) 0.0063(9)
C106 0.0562(8) 0.0579(9) 0.0583(8) 0.0067(7) 0.0112(7) 0.0026(7)
C107 0.0437(7) 0.0981(12) 0.0512(8) -0.0091(8) 0.0084(6) -0.0128(8)
C108 0.1184(14) 0.0368(7) 0.0686(10) 0.0045(7) 0.0312(9) 0.0050(9)
C109 0.0507(8) 0.0823(11) 0.0699(10) 0.0064(9) 0.0130(7) 0.0212(8)
C110 0.0636(9) 0.0715(10) 0.0538(9) -0.0043(8) -0.0002(8) 0.0028(8)
C111 0.0746(9) 0.0757(10) 0.0567(8) -0.0046(8) 0.0233(7) -0.0309(8)
C112 0.0942(11) 0.0517(8) 0.0632(9) -0.0090(7) 0.0277(8) -0.0291(8)
C113 0.0623(9) 0.0769(11) 0.0634(9) -0.0051(9) 0.0134(8) 0.0132(8)
C114 0.0773(11) 0.0836(11) 0.0611(10) 0.0175(9) 0.0040(9) 0.0229(9)
C115 0.1004(12) 0.0540(8) 0.0795(11) 0.0162(8) 0.0319(9) 0.0325(8)
C116 0.1048(13) 0.0562(9) 0.0565(8) -0.0109(7) 0.0281(8) -0.0124(9)
C117 0.0509(8) 0.0922(12) 0.0581(9) -0.0034(9) 0.0006(7) 0.0084(9)
C118 0.0875(11) 0.0696(10) 0.0550(8) -0.0184(8) 0.0205(8) -0.0302(8)
C119 0.0658(9) 0.0763(11) 0.0806(11) 0.0091(9) 0.0189(8) 0.0287(8)
C120 0.0695(10) 0.0685(10) 0.0618(9) 0.0063(8) 0.0070(8) 0.0107(8)
C121 0.0993(12) 0.0604(9) 0.0550(9) -0.0164(7) 0.0218(8) -0.0220(9)
C122 0.1299(15) 0.0552(9) 0.0829(11) 0.0165(8) 0.0456(10) -0.0113(10)
C123 0.1109(13) 0.0460(8) 0.0682(10) 0.0092(7) 0.0290(9) 0.0238(8)
C124 0.0631(10) 0.0937(12) 0.0630(10) 0.0126(9) 0.0072(8) 0.0218(9)
C125 0.0884(12) 0.0774(11) 0.0635(10) 0.0211(9) 0.0133(9) 0.0185(10)
C126 0.1272(15) 0.0549(9) 0.0664(10) 0.0087(8) 0.0368(9) -0.0040(10)
C127 0.1227(15) 0.0695(11) 0.0665(10) -0.0010(9) 0.0301(10) 0.0207(11)
C128 0.1151(14) 0.0619(10) 0.0598(9) 0.0098(8) 0.0255(9) 0.0037(10)
C129 0.1059(13) 0.0651(10) 0.0904(12) 0.0114(9) 0.0427(9) -0.0158(10)
C130 0.0782(11) 0.1120(15) 0.0665(10) 0.0184(10) 0.0239(9) -0.0076(11)
C131 0.1115(13) 0.0783(12) 0.0734(11) 0.0088(9) 0.0365(9) 0.0317(10)
C132 0.1028(14) 0.0959(14) 0.0454(9) 0.0027(9) 0.0015(10) 0.0172(12)
C133 0.0968(12) 0.0834(13) 0.1017(13) 0.0016(11) 0.0475(10) 0.0251(10)
C134 0.1143(14) 0.0677(11) 0.1036(13) -0.0066(10) 0.0527(10) 0.0180(10)
C3Z 0.160(2) 0.139(2) 0.0481(10) 0.0155(12) -0.0069(13) 0.0425(18)
C4Z 0.0969(14) 0.176(3) 0.1004(14) 0.0334(15) 0.0548(10) 0.0041(16)
C6Z 0.188(2) 0.122(2) 0.1584(19) 0.0110(16) 0.1039(14) -0.0465(16)
C1Z 0.318(5) 0.105(2) 0.0603(13) -0.0116(14) -0.051(2) -0.001(3)
C5Z 0.1148(19) 0.259(4) 0.0617(12) 0.0433(17) 0.0174(12) -0.029(2)
C2Z 0.150(2) 0.256(4) 0.0648(13) 0.015(2) 0.0413(13) 0.038(3)
C141 0.0762(11) 0.0729(10) 0.0836(11) -0.0354(8) 0.0247(9) -0.0015(9)
C142 0.0476(8) 0.0915(12) 0.0836(11) -0.0212(9) 0.0253(7) 0.0058(8)
C143 0.0718(10) 0.0616(9) 0.1007(13) -0.0256(9) 0.0198(9) 0.0131(8)
C144 0.0619(9) 0.0916(12) 0.0741(9) -0.0270(9) 0.0318(7) -0.0073(9)
C145 0.0671(10) 0.0972(12) 0.0651(9) -0.0359(8) 0.0220(7) -0.0044(9)
C146 0.0538(8) 0.0762(11) 0.1038(13) -0.0205(10) 0.0216(8) 0.0166(8)
C147 0.0777(11) 0.0725(10) 0.0850(11) -0.0409(8) 0.0150(9) -0.0144(9)
C148 0.0614(9) 0.1065(14) 0.0633(9) 0.0005(10) 0.0237(7) -0.0083(10)
C149 0.0408(7) 0.1030(14) 0.0917(12) -0.0220(11) 0.0206(8) -0.0090(9)
C150 0.0902(12) 0.0522(9) 0.1046(13) -0.0271(9) 0.0341(10) -0.0159(9)
C151 0.0686(11) 0.0993(13) 0.0585(9) -0.0287(9) -0.0031(8) -0.0013(10)
C152 0.0842(12) 0.0947(13) 0.0494(8) -0.0207(9) 0.0121(8) -0.0109(10)
C153 0.0676(10) 0.0954(13) 0.0624(10) 0.0044(10) -0.0039(9) 0.0158(10)
C154 0.0856(12) 0.0519(9) 0.0975(13) -0.0103(9) 0.0171(10) 0.0117(9)
C155 0.0354(8) 0.1209(15) 0.0813(12) -0.0236(11) 0.0010(8) 0.0076(9)
C156 0.0714(11) 0.0930(12) 0.0764(11) -0.0391(9) 0.0069(9) -0.0197(10)
C157 0.0610(9) 0.0848(12) 0.1057(14) -0.0218(11) 0.0152(10) -0.0326(8)
C158 0.0730(9) 0.0751(11) 0.0899(11) -0.0040(10) 0.0401(8) -0.0140(9)
C159 0.0875(12) 0.0613(10) 0.1053(14) -0.0168(10) 0.0255(11) -0.0280(9)
C160 0.0570(9) 0.1010(13) 0.0908(13) -0.0330(11) 0.0010(9) -0.0261(9)
C161 0.0608(10) 0.1197(16) 0.0657(11) -0.0120(11) -0.0115(9) 0.0030(11)
C162 0.0851(12) 0.0636(10) 0.0799(11) 0.0120(9) 0.0191(10) 0.0014(9)
C163 0.0520(9) 0.0891(12) 0.0910(13) -0.0023(11) 0.0075(9) 0.0240(8)
C164 0.0871(12) 0.1068(15) 0.0595(10) 0.0003(10) 0.0195(9) 0.0010(12)
C165 0.0537(8) 0.0938(13) 0.0918(12) -0.0201(10) 0.0256(8) -0.0233(9)
C166 0.0939(14) 0.0994(14) 0.0642(11) 0.0158(10) 0.0133(10) 0.0136(12)
C167 0.0465(9) 0.1193(16) 0.0833(12) -0.0188(12) -0.0088(9) -0.0078(10)
C168 0.0870(13) 0.0633(10) 0.1006(14) 0.0102(10) 0.0132(11) 0.0182(10)
C169 0.0717(11) 0.0837(12) 0.0895(13) 0.0023(11) 0.0005(10) 0.0244(10)
C170 0.0949(13) 0.0665(11) 0.0972(13) 0.0011(10) 0.0325(10) -0.0172(10)
C6E 0.0592(10) 0.1029(14) 0.0705(11) -0.0100(11) -0.0109(9) 0.0091(10)
C1E 0.0682(11) 0.1120(16) 0.0728(12) -0.0179(11) -0.0063(10) 0.0095(11)
C7E 0.0890(15) 0.1073(17) 0.1020(16) -0.0027(14) 0.0033(13) -0.0023(14)
C5E 0.0849(14) 0.1210(18) 0.0721(12) -0.0137(13) -0.0038(11) 0.0026(13)
C2E 0.0844(14) 0.1017(16) 0.1156(18) -0.0158(15) -0.0214(14) 0.0055(13)
C4E 0.0930(16) 0.150(2) 0.0754(14) 0.0024(15) -0.0060(13) -0.0011(16)
C3E 0.0864(15) 0.131(2) 0.1042(17) 0.0213(16) -0.0120(14) -0.0028(15)
C4D 0.0830(13) 0.0828(13) 0.0925(14) 0.0107(11) -0.0135(12) -0.0154(11)
C5D 0.0820(12) 0.0780(12) 0.1029(14) 0.0083(11) 0.0322(10) 0.0010(10)
C3D 0.1232(17) 0.0936(14) 0.0704(12) -0.0049(11) 0.0224(11) -0.0347(12)
C6D 0.1412(19) 0.0666(11) 0.0621(11) 0.0036(9) 0.0026(12) -0.0191(12)
C1D 0.0824(13) 0.0856(13) 0.1170(18) 0.0167(13) -0.0130(13) -0.0231(11)
C2D 0.0990(14) 0.1014(16) 0.1081(16) -0.0031(13) 0.0332(12) -0.0272(12)
C7D 0.302(5) 0.121(2) 0.0675(15) -0.0105(16) 0.008(2) -0.031(3)
C1J 0.0823(12) 0.0851(13) 0.0852(12) 0.0072(11) 0.0218(10) 0.0036(11)
C5J 0.0860(13) 0.1093(16) 0.0875(13) 0.0201(12) 0.0202(11) -0.0099(12)
C3J 0.0629(11) 0.0838(13) 0.1287(18) 0.0056(13) 0.0173(12) -0.0016(10)
C6J 0.0694(12) 0.0957(15) 0.1248(18) 0.0247(14) 0.0140(12) 0.0033(11)
C4J 0.0942(16) 0.1063(17) 0.1067(17) 0.0068(15) 0.0088(14) -0.0019(14)
C2J 0.0796(13) 0.0911(15) 0.1118(16) 0.0031(13) 0.0226(12) 0.0030(12)
C7J 0.0688(14) 0.163(3) 0.198(3) 0.036(2) 0.0283(17) 0.0142(17)
C5F 0.0551(16) 0.078(2) 0.212(4) 0.046(3) 0.0699(18) 0.0152(17)
C6F 0.0572(18) 0.056(2) 0.313(7) 0.018(3) 0.076(3) 0.0039(17)
C1F 0.054(2) 0.157(5) 0.175(5) -0.026(4) 0.033(3) -0.006(3)
C2F 0.058(2) 0.082(3) 0.145(4) -0.008(3) 0.014(2) -0.007(2)
C3F 0.0362(16) 0.068(2) 0.196(5) 0.021(3) 0.025(2) -0.0049(16)
C4F 0.0258(14) 0.100(3) 0.200(4) 0.059(3) 0.020(2) -0.0098(16)
C7F 0.220(5) 0.108(4) 0.369(8) -0.058(5) 0.200(4) -0.057(4)
C7K 0.220(4) 0.253(5) 0.187(4) 0.046(4) 0.080(3) 0.075(4)
C5K 0.134(2) 0.171(3) 0.207(3) 0.001(3) 0.001(2) -0.022(2)
C6K 0.1521(14) 0.1579(15) 0.2229(17) -0.0252(15) 0.0154(15) -0.0244(13)
C1K 0.1521(14) 0.1579(15) 0.2229(17) -0.0252(15) 0.0154(15) -0.0244(13)
C2K 0.1521(14) 0.1579(15) 0.2229(17) -0.0252(15) 0.0154(15) -0.0244(13)
C3K 0.1521(14) 0.1579(15) 0.2229(17) -0.0252(15) 0.0154(15) -0.0244(13)
C4K 0.159(3) 0.166(3) 0.214(3) -0.004(3) 0.002(3) -0.029(2)
C4H 0.115(3) 0.085(3) 0.078(2) 0.013(2) 0.034(2) -0.009(3)
C3H 0.084(3) 0.099(3) 0.102(3) 0.034(2) 0.015(2) -0.014(2)
C2H 0.089(2) 0.101(3) 0.069(2) 0.017(2) 0.000(2) -0.045(2)
C1H 0.111(3) 0.071(2) 0.0701(19) 0.0091(17) 0.0441(17) -0.0290(19)
C6H 0.071(2) 0.079(2) 0.0561(18) 0.0127(17) 0.0160(15) -0.0097(18)
C5H 0.086(2) 0.0574(19) 0.072(2) 0.0039(17) 0.0216(18) -0.0146(18)
C7H 0.089(3) 0.088(3) 0.094(3) 0.012(2) 0.011(2) -0.013(2)
C6G 0.105(3) 0.076(2) 0.092(2) 0.0276(18) 0.0440(19) -0.005(2)
C1G 0.110(3) 0.082(2) 0.099(3) 0.018(2) 0.039(2) -0.026(2)
C2G 0.134(3) 0.074(2) 0.091(3) 0.016(2) 0.036(2) -0.034(2)
C3G 0.107(3) 0.083(2) 0.074(2) 0.0139(19) 0.0342(18) -0.018(2)
C4G 0.107(3) 0.077(2) 0.080(2) 0.0088(19) 0.0378(19) -0.023(2)
C5G 0.097(2) 0.099(3) 0.081(2) 0.005(2) 0.0400(18) -0.022(2)
C7G 0.116(4) 0.126(4) 0.171(5) 0.049(4) 0.043(3) -0.015(3)
C2N 0.151(4) 0.174(5) 0.163(5) -0.031(4) -0.012(4) 0.078(3)
C3N 0.263(9) 0.140(5) 0.213(7) -0.068(4) -0.074(6) 0.035(6)
C4N 0.290(7) 0.116(4) 0.230(6) 0.004(4) -0.143(5) -0.038(5)
C5N 0.200(6) 0.149(5) 0.078(3) -0.007(3) 0.005(3) 0.017(4)
C6N 0.121(3) 0.153(4) 0.072(2) 0.032(2) 0.0367(19) 0.044(3)
C1N 0.135(4) 0.122(3) 0.069(2) 0.005(2) 0.011(2) 0.000(3)
C7N 0.157(4) 0.154(5) 0.099(3) 0.003(3) 0.025(3) -0.025(4)
C5M 0.105(5) 0.242(7) 0.168(6) 0.118(5) 0.000(5) 0.054(5)
C6M 0.371(8) 0.102(4) 0.139(4) 0.044(3) 0.168(3) 0.106(4)
C1M 0.134(5) 0.106(4) 0.062(3) 0.017(3) 0.005(3) -0.028(4)
C2M 0.103(3) 0.103(4) 0.074(3) 0.035(2) 0.034(2) 0.011(3)
C3M 0.109(4) 0.139(5) 0.055(3) 0.030(3) 0.005(3) -0.004(4)
C4M 0.152(7) 0.239(10) 0.069(4) 0.035(5) -0.009(4) -0.029(7)
C7M 0.341(10) 0.276(9) 0.107(6) 0.047(6) -0.068(6) -0.208(6)
C2L 0.0602(18) 0.184(3) 0.0374(14) 0.0340(19) 0.0033(14) -0.005(2)
C1L 0.077(2) 0.207(3) 0.0545(18) 0.027(2) 0.0043(18) -0.012(2)
C6L 0.074(2) 0.219(4) 0.062(2) 0.031(3) -0.0043(19) -0.029(3)
C5L 0.100(3) 0.220(4) 0.086(3) 0.030(3) 0.007(2) -0.048(3)
C4L 0.113(3) 0.210(4) 0.108(3) 0.040(3) 0.006(3) -0.022(3)
C3L 0.083(2) 0.184(3) 0.066(2) 0.032(2) 0.0087(19) -0.018(3)
C7L 0.115(4) 0.222(5) 0.089(3) -0.013(4) 0.002(3) 0.006(4)
C0KA 0.1941(12) 0.1607(11) 0.2637(12) -0.0034(12) -0.0763(12) 0.0266(11)
C0IA 0.1941(12) 0.1607(11) 0.2637(12) -0.0034(12) -0.0763(12) 0.0266(11)
C3JA 0.1941(12) 0.1607(11) 0.2637(12) -0.0034(12) -0.0763(12) 0.0266(11)
C7JA 0.1941(12) 0.1607(11) 0.2637(12) -0.0034(12) -0.0763(12) 0.0266(11)
C3IA 0.1941(12) 0.1607(11) 0.2637(12) -0.0034(12) -0.0763(12) 0.0266(11)
C0DA 0.166(3) 0.179(3) 0.157(3) -0.001(3) 0.034(3) -0.012(3)
C5HA 0.104(3) 0.105(3) 0.109(3) 0.022(3) 0.028(3) -0.015(3)
C4EA 0.068(2) 0.104(3) 0.069(2) -0.007(2) 0.033(2) -0.009(2)
C4JA 0.087(3) 0.115(3) 0.114(3) -0.026(3) -0.006(3) -0.037(3)
C4KA 0.080(3) 0.095(3) 0.126(3) 0.024(3) -0.004(3) 0.043(2)
C3HA 0.100(3) 0.043(2) 0.116(3) 0.005(2) 0.033(3) 0.001(2)
C0GA 0.090(3) 0.048(2) 0.104(3) -0.017(2) 0.045(2) 0.016(2)
C7EA 0.096(3) 0.053(2) 0.120(3) -0.029(2) 0.025(3) -0.022(2)
C7HA 0.104(3) 0.066(2) 0.107(3) -0.043(2) 0.021(3) -0.015(3)
C2IA 0.099(3) 0.118(3) 0.057(2) -0.014(3) 0.029(2) 0.017(3)
C4FA 0.112(3) 0.117(3) 0.053(2) -0.026(2) 0.007(3) 0.015(3)
C5EA 0.119(3) 0.127(3) 0.092(3) -0.028(3) -0.031(3) -0.024(3)
C9DA 0.067(3) 0.125(3) 0.120(3) -0.008(3) -0.009(3) -0.020(3)
C9IA 0.088(3) 0.123(3) 0.089(3) 0.024(3) -0.022(3) 0.012(3)
C8EA 0.064(3) 0.120(3) 0.115(3) 0.004(3) -0.019(3) 0.011(3)
C1DA 0.106(3) 0.072(3) 0.130(3) -0.020(3) 0.021(3) -0.020(3)
C6JA 0.090(3) 0.092(3) 0.117(3) -0.028(3) 0.021(3) -0.036(3)
C1JA 0.099(3) 0.116(3) 0.071(2) 0.013(2) 0.054(2) 0.012(3)
C2AA 0.118(3) 0.121(3) 0.084(3) 0.031(3) 0.034(3) 0.000(3)
C3KA 0.093(3) 0.102(3) 0.110(3) 0.045(3) -0.011(3) 0.016(3)
C6 0.1138(16) 0.0961(15) 0.1127(16) 0.0212(14) 0.0157(14) 0.0002(14)
C1AA 0.1138(16) 0.0961(15) 0.1127(16) 0.0212(14) 0.0157(14) 0.0002(14)
C5JA 0.089(3) 0.093(3) 0.106(3) -0.005(3) 0.025(3) -0.024(3)
C8GA 0.153(3) 0.163(3) 0.117(3) 0.000(3) 0.040(3) -0.012(3)
C3AA 0.150(3) 0.173(3) 0.134(3) 0.002(3) 0.038(3) 0.000(3)
C8FA 0.167(3) 0.184(3) 0.152(3) 0.002(3) 0.034(3) -0.008(3)
C8CA 0.162(3) 0.174(3) 0.156(3) 0.002(3) 0.040(3) 0.004(3)
C2GA 0.156(3) 0.166(3) 0.128(3) 0.004(3) 0.042(3) -0.003(3)
C7CA 0.093(3) 0.125(3) 0.122(3) -0.028(3) -0.020(3) -0.043(3)
C0HA 0.106(3) 0.060(3) 0.120(3) 0.003(3) 0.028(3) 0.021(3)
C2KA 0.1138(16) 0.0961(15) 0.1127(16) 0.0212(14) 0.0157(14) 0.0002(14)
C1KA 0.1138(16) 0.0961(15) 0.1127(16) 0.0212(14) 0.0157(14) 0.0002(14)
C8JA 0.1941(12) 0.1607(11) 0.2637(12) -0.0034(12) -0.0763(12) 0.0266(11)
C5AA 0.202(3) 0.169(3) 0.264(3) 0.002(3) -0.066(3) 0.018(3)
C6AA 0.191(3) 0.161(3) 0.258(3) 0.004(3) -0.073(3) 0.011(3)
C5FA 0.207(3) 0.174(3) 0.274(3) -0.001(3) -0.066(3) 0.024(3)
C9EA 0.195(2) 0.166(2) 0.265(2) -0.009(2) -0.078(2) 0.026(2)
C2LA 0.215(5) 0.177(5) 0.278(5) -0.029(5) -0.063(5) 0.049(5)
C4IA 0.196(2) 0.167(2) 0.266(2) -0.006(2) -0.075(2) 0.023(2)
C0JA 0.193(3) 0.170(3) 0.264(3) -0.008(3) -0.077(3) 0.017(3)
C9HA 0.215(7) 0.226(7) 0.290(7) -0.021(7) -0.061(6) 0.035(6)
C9JA 0.259(8) 0.285(8) 0.253(8) -0.002(7) 0.043(7) 0.000(7)

loop_
_atom_type_symbol
_atom_type_description
_atom_type_scat_dispersion_real
_atom_type_scat_dispersion_imag
_atom_type_scat_source
C C 0.0148 0.0070 'International Tables Vol C Tables 4.2.6.8 and 6.1.1.4'
H H 0.0000 0.0000 'International Tables Vol C Tables 4.2.6.8 and 6.1.1.4'

loop_
_geom_angle_atom_site_label_1
_geom_angle_atom_site_label_2
_geom_angle_atom_site_label_3
_geom_angle
_geom_angle_site_symmetry_1
_geom_angle_site_symmetry_3
_geom_angle_publ_flag
C9A C1A C2A 118.0(3) . . ?
C9A C1A C5A 118.3(3) . . ?
C2A C1A C5A 112.3(3) . . ?
C12A C2A C1A 121.8(3) . . ?
C12A C2A C4CA 118.7(3) . . ?
C1A C2A C4CA 106.8(3) . . ?
C5CA C4CA C2A 123.6(3) . . ?
C5CA C4CA C3CA 118.3(3) . . ?
C2A C4CA C3CA 106.8(3) . . ?
C2CA C3CA C5A 117.3(3) . . ?
C2CA C3CA C4CA 121.0(3) . . ?
C5A C3CA C4CA 109.5(3) . . ?
C6A C5A C3CA 124.8(3) . . ?
C6A C5A C1A 117.7(3) . . ?
C3CA C5A C1A 104.6(3) . . ?
C5A C6A C7A 121.4(3) . . ?
C5A C6A C20A 118.5(3) . . ?
C7A C6A C20A 108.3(3) . . ?
C8A C7A C6A 123.1(4) . . ?
C8A C7A C22A 117.1(4) . . ?
C6A C7A C22A 108.0(3) . . ?
C7A C8A C9A 116.6(3) . . ?
C7A C8A C25A 119.7(3) . . ?
C9A C8A C25A 110.8(3) . . ?
C1A C9A C8A 122.8(3) . . ?
C1A C9A C10A 121.7(3) . . ?
C8A C9A C10A 103.6(3) . . ?
C11A C10A C26A 114.1(2) . . ?
C11A C10A C9A 118.9(3) . . ?
C26A C10A C9A 113.6(2) . . ?
C10A C11A C12A 118.8(3) . . ?
C10A C11A C2BA 124.0(3) . . ?
C12A C11A C2BA 107.6(3) . . ?
C2A C12A C11A 120.7(3) . . ?
C2A C12A C13A 117.3(3) . . ?
C11A C12A C13A 109.6(2) . . ?
C14A C13A C3BA 122.1(3) . . ?
C14A C13A C12A 118.8(3) . . ?
C3BA C13A C12A 106.7(2) . . ?
C13A C14A C5CA 126.6(3) . . ?
C13A C14A C33A 118.5(3) . . ?
C5CA C14A C33A 103.6(3) . . ?
C4CA C5CA C14A 115.0(3) . . ?
C4CA C5CA C6CA 121.0(3) . . ?
C14A C5CA C6CA 111.4(3) . . ?
C8DA C6CA C34A 120.0(4) . . ?
C8DA C6CA C5CA 119.6(3) . . ?
C34A C6CA C5CA 107.3(3) . . ?
C6CA C8DA C37A 121.1(3) . . ?
C6CA C8DA C2CA 120.2(3) . . ?
C37A C8DA C2CA 108.0(3) . . ?
C3CA C2CA C19A 118.1(4) . . ?
C3CA C2CA C8DA 119.7(3) . . ?
C19A C2CA C8DA 109.9(3) . . ?
C20A C19A C2CA 127.7(3) . . ?
C20A C19A C38A 117.5(4) . . ?
C2CA C19A C38A 103.0(3) . . ?
C19A C20A C21A 124.4(3) . . ?
C19A C20A C6A 113.4(3) . . ?
C21A C20A C6A 108.7(3) . . ?
C4 C21A C20A 118.3(4) . . ?
C4 C21A C22A 124.4(4) . . ?
C20A C21A C22A 105.4(3) . . ?
C2DA C22A C7A 126.0(4) . . ?
C2DA C22A C21A 115.3(3) . . ?
C7A C22A C21A 109.5(4) . . ?
C22A C2DA C7DA 115.3(4) . . ?
C22A C2DA C4DA 123.4(4) . . ?
C7DA C2DA C4DA 108.7(3) . . ?
C25A C7DA C2DA 123.0(4) . . ?
C25A C7DA C6DA 117.4(4) . . ?
C2DA C7DA C6DA 108.6(3) . . ?
C7DA C25A C26A 122.1(3) . . ?
C7DA C25A C8A 118.9(4) . . ?
C26A C25A C8A 106.4(3) . . ?
C27A C26A C10A 121.1(3) . . ?
C27A C26A C25A 120.0(3) . . ?
C10A C26A C25A 105.5(3) . . ?
C26A C27A C5BA 122.4(3) . . ?
C26A C27A C45A 117.9(3) . . ?
C5BA C27A C45A 108.5(3) . . ?
C2BA C5BA C27A 120.3(3) . . ?
C2BA C5BA C0CA 119.6(3) . . ?
C27A C5BA C0CA 109.9(3) . . ?
C5BA C2BA C11A 117.9(3) . . ?
C5BA C2BA C3BA 121.4(3) . . ?
C11A C2BA C3BA 107.5(3) . . ?
C4BA C3BA C13A 120.1(3) . . ?
C4BA C3BA C2BA 118.8(3) . . ?
C13A C3BA C2BA 108.5(2) . . ?
C0CA C9BA C4BA 121.6(3) . . ?
C0CA C9BA C8BA 117.3(3) . . ?
C4BA C9BA C8BA 110.3(3) . . ?
C7BA C8BA C50A 123.2(3) . . ?
C7BA C8BA C9BA 118.3(3) . . ?
C50A C8BA C9BA 105.5(3) . . ?
C51A C50A C8BA 118.3(3) . . ?
C51A C50A C32A 119.6(4) . . ?
C8BA C50A C32A 109.1(3) . . ?
C33A C32A C4BA 123.1(4) . . ?
C33A C32A C50A 118.6(4) . . ?
C4BA C32A C50A 106.3(3) . . ?
C3BA C4BA C9BA 120.2(3) . . ?
C3BA C4BA C32A 118.8(3) . . ?
C9BA C4BA C32A 108.8(3) . . ?
C32A C33A C34A 120.2(4) . . ?
C32A C33A C14A 117.4(4) . . ?
C34A C33A C14A 110.5(4) . . ?
C35A C34A C6CA 121.4(4) . . ?
C35A C34A C33A 121.1(4) . . ?
C6CA C34A C33A 107.1(3) . . ?
C34A C35A C36A 119.2(4) . . ?
C34A C35A C51A 122.3(4) . . ?
C36A C35A C51A 107.1(3) . . ?
C37A C36A C35A 119.6(3) . . ?
C37A C36A C53A 122.3(3) . . ?
C35A C36A C53A 104.9(3) . . ?
C36A C37A C38A 121.9(4) . . ?
C36A C37A C8DA 118.6(3) . . ?
C38A C37A C8DA 107.2(3) . . ?
C5 C38A C37A 120.1(4) . . ?
C5 C38A C19A 116.8(4) . . ?
C37A C38A C19A 111.9(3) . . ?
C38A C5 C1 118.9(3) . . ?
C38A C5 C4 123.2(3) . . ?
C1 C5 C4 105.7(3) . . ?
C21A C4 C3 118.8(3) . . ?
C21A C4 C5 119.6(3) . . ?
C3 C4 C5 108.3(3) . . ?
C4DA C3 C2 121.5(3) . . ?
C4DA C3 C4 119.9(3) . . ?
C2 C3 C4 107.5(3) . . ?
C56A C2 C3 116.1(3) . . ?
C56A C2 C1 121.7(3) . . ?
C3 C2 C1 108.6(2) . . ?
C53A C1 C5 123.7(3) . . ?
C53A C1 C2 114.6(3) . . ?
C5 C1 C2 109.9(3) . . ?
C3 C4DA C5DA 122.4(3) . . ?
C3 C4DA C2DA 117.9(3) . . ?
C5DA C4DA C2DA 106.5(3) . . ?
C57A C5DA C4DA 117.4(4) . . ?
C57A C5DA C6DA 119.7(4) . . ?
C4DA C5DA C6DA 110.1(3) . . ?
C45A C6DA C7DA 120.9(3) . . ?
C45A C6DA C5DA 121.7(3) . . ?
C7DA C6DA C5DA 106.0(3) . . ?
C6DA C45A C27A 121.5(3) . . ?
C6DA C45A C1CA 118.2(3) . . ?
C27A C45A C1CA 107.5(3) . . ?
C6BA C1CA C0CA 120.3(3) . . ?
C6BA C1CA C45A 120.0(3) . . ?
C0CA C1CA C45A 109.2(3) . . ?
C9BA C0CA C1CA 122.9(3) . . ?
C9BA C0CA C5BA 118.5(3) . . ?
C1CA C0CA C5BA 104.8(3) . . ?
C50A C51A C52A 120.0(3) . . ?
C50A C51A C35A 118.1(4) . . ?
C52A C51A C35A 111.3(3) . . ?
C60A C52A C51A 122.3(3) . . ?
C60A C52A C53A 120.5(3) . . ?
C51A C52A C53A 104.3(3) . . ?
C1 C53A C52A 122.9(3) . . ?
C1 C53A C36A 112.9(3) . . ?
C52A C53A C36A 112.4(3) . . ?
C2 C56A C60A 121.6(3) . . ?
C2 C56A C57A 119.8(3) . . ?
C60A C56A C57A 106.6(3) . . ?
C5DA C57A C56A 122.8(3) . . ?
C5DA C57A C6BA 118.6(3) . . ?
C56A C57A C6BA 107.4(3) . . ?
C1CA C6BA C7BA 118.2(3) . . ?
C1CA C6BA C57A 121.8(3) . . ?
C7BA C6BA C57A 108.2(3) . . ?
C8BA C7BA C6BA 122.8(3) . . ?
C8BA C7BA C60A 118.1(3) . . ?
C6BA C7BA C60A 106.6(3) . . ?
C52A C60A C56A 118.5(3) . . ?
C52A C60A C7BA 118.0(3) . . ?
C56A C60A C7BA 111.3(3) . . ?
C4HA C9CA C1HA 119.1(4) . . ?
C4HA C9CA C9DA 120.5(4) . . ?
C1HA C9CA C9DA 108.2(4) . . ?
C9CA C4HA C9GA 121.1(4) . . ?
C9CA C4HA C6GA 119.6(4) . . ?
C9GA C4HA C6GA 106.4(4) . . ?
C3EA C9GA C9FA 118.2(4) . . ?
C3EA C9GA C4HA 119.5(4) . . ?
C9FA C9GA C4HA 109.7(3) . . ?
C9GA C3EA C4KA 119.2(4) . . ?
C9GA C3EA C8EA 119.6(4) . . ?
C4KA C3EA C8EA 109.1(4) . . ?
C5IA C9FA C9GA 120.1(4) . . ?
C5IA C9FA C1IA 119.9(4) . . ?
C9GA C9FA C1IA 107.8(4) . . ?
C5HA C6GA C1IA 123.1(5) . . ?
C5HA C6GA C4HA 120.2(4) . . ?
C1IA C6GA C4HA 108.7(4) . . ?
C7FA C1IA C6GA 121.0(5) . . ?
C7FA C1IA C9FA 120.2(4) . . ?
C6GA C1IA C9FA 107.3(4) . . ?
C7IA C4AA C2AA 118.6(4) . . ?
C7IA C4AA C2KA 117.1(4) . . ?
C2AA C4AA C2KA 108.2(4) . . ?
C6FA C6IA C1DA 117.7(5) . . ?
C6FA C6IA C5IA 119.5(4) . . ?
C1DA C6IA C5IA 107.9(4) . . ?
C4AA C7IA C8IA 117.5(4) . . ?
C4AA C7IA C4FA 120.9(4) . . ?
C8IA C7IA C4FA 109.2(4) . . ?
C9IA C8IA C7IA 122.1(5) . . ?
C9IA C8IA C5EA 121.9(5) . . ?
C7IA C8IA C5EA 107.0(4) . . ?
C7HA C2EA C4FA 120.4(4) . . ?
C7HA C2EA C5EA 120.7(4) . . ?
C4FA C2EA C5EA 108.6(4) . . ?
C7EA C8HA C1HA 115.8(5) . . ?
C7EA C8HA C7CA 112.7(6) . . ?
C1HA C8HA C7CA 111.3(6) . . ?
C2HA C1HA C9CA 121.5(5) . . ?
C2HA C1HA C8HA 120.4(6) . . ?
C9CA C1HA C8HA 107.9(5) . . ?
C1HA C2HA C5HA 118.7(4) . . ?
C1HA C2HA C6HA 121.0(6) . . ?
C5HA C2HA C6HA 108.6(4) . . ?
C3HA C6HA C1GA 119.0(5) . . ?
C3HA C6HA C2HA 121.9(6) . . ?
C1GA C6HA C2HA 106.9(4) . . ?
C4KA C5KA C5IA 121.0(4) . . ?
C4KA C5KA C6 118.1(4) . . ?
C5IA C5KA C6 108.2(4) . . ?
C1GA C5GA C1EA 121.8(4) . . ?
C1GA C5GA C7GA 120.8(4) . . ?
C1EA C5GA C7GA 106.0(4) . . ?
C1FA C1EA C5GA 120.3(4) . . ?
C1FA C1EA C3FA 120.0(4) . . ?
C5GA C1EA C3FA 108.8(4) . . ?
C0FA C3GA C1GA 118.7(4) . . ?
C0FA C3GA C5HA 122.3(5) . . ?
C1GA C3GA C5HA 108.2(4) . . ?
C5GA C1GA C3GA 119.8(4) . . ?
C5GA C1GA C6HA 118.8(5) . . ?
C3GA C1GA C6HA 108.7(4) . . ?
C9FA C5IA C5KA 119.7(4) . . ?
C9FA C5IA C6IA 120.6(4) . . ?
C5KA C5IA C6IA 108.1(4) . . ?
C0GA C6EA C4GA 120.2(4) . . ?
C0GA C6EA C2IA 120.6(4) . . ?
C4GA C6EA C2IA 107.9(4) . . ?
C7GA C0EA C4GA 120.0(4) . . ?
C7GA C0EA C3FA 109.3(4) . . ?
C4GA C0EA C3FA 116.8(5) . . ?
C0HA C7GA C0EA 120.6(5) . . ?
C0HA C7GA C5GA 120.4(5) . . ?
C0EA C7GA C5GA 108.2(4) . . ?
C3GA C0FA C1FA 119.3(4) . . ?
C3GA C0FA C7FA 120.3(5) . . ?
C1FA C0FA C7FA 108.5(4) . . ?
C1EA C1FA C0FA 120.0(4) . . ?
C1EA C1FA C2FA 119.7(5) . . ?
C0FA C1FA C2FA 107.3(4) . . ?
C4JA C2FA C6FA 117.9(6) . . ?
C4JA C2FA C1FA 120.1(5) . . ?
C6FA C2FA C1FA 108.7(4) . . ?
C6IA C6FA C7FA 119.6(4) . . ?
C6IA C6FA C2FA 125.5(5) . . ?
C7FA C6FA C2FA 107.5(4) . . ?
C1IA C7FA C6FA 119.4(4) . . ?
C1IA C7FA C0FA 116.3(4) . . ?
C6FA C7FA C0FA 107.7(4) . . ?
C4EA C3DA C5JA 119.8(4) . . ?
C4EA C3DA C2JA 118.7(5) . . ?
C5JA C3DA C2JA 108.4(4) . . ?
C6EA C4GA C0EA 117.0(4) . . ?
C6EA C4GA C4EA 110.8(4) . . ?
C0EA C4GA C4EA 119.0(4) . . ?
C2JA C3FA C0EA 122.3(5) . . ?
C2JA C3FA C1EA 119.7(4) . . ?
C0EA C3FA C1EA 107.5(4) . . ?
C3FA C2JA C3DA 122.7(5) . . ?
C3FA C2JA C4JA 119.0(4) . . ?
C3DA C2JA C4JA 107.6(4) . . ?
C14 C0AA C7 117.92(13) . . ?
C14 C0AA C7AA 115.50(13) . . ?
C7 C0AA C7AA 124.66(13) . . ?
C0BA C7AA C16 119.54(13) . . ?
C0BA C7AA C0AA 115.37(13) . . ?
C16 C7AA C0AA 122.90(12) . . ?
C9 C8AA C21 118.93(13) . . ?
C9 C8AA C13 116.09(12) . . ?
C21 C8AA C13 122.94(13) . . ?
C28 C9AA C10 118.27(13) . . ?
C28 C9AA C16 120.75(13) . . ?
C10 C9AA C16 120.39(13) . . ?
C7AA C0BA C9 120.37(13) . . ?
C7AA C0BA C44 121.21(13) . . ?
C9 C0BA C44 117.26(12) . . ?
C29 C1BA C88 116.84(15) . . ?
C29 C1BA C11 119.96(13) . . ?
C88 C1BA C11 121.51(14) . . ?
C26 C7 C0AA 121.07(14) . . ?
C45 C8 C34 116.94(14) . . ?
C45 C8 C38 120.56(14) . . ?
C34 C8 C38 122.02(14) . . ?
C8AA C9 C0BA 120.24(13) . . ?
C8AA C9 C42 121.51(13) . . ?
C0BA C9 C42 117.17(13) . . ?
C64 C10 C9AA 117.39(14) . . ?
C64 C10 C15 122.46(15) . . ?
C9AA C10 C15 119.04(13) . . ?
C78 C11 C12 116.88(15) . . ?
C78 C11 C1BA 117.21(15) . . ?
C12 C11 C1BA 124.63(14) . . ?
C31 C12 C11 121.25(15) . . ?
C40 C13 C27 116.97(14) . . ?
C40 C13 C8AA 125.51(13) . . ?
C27 C13 C8AA 115.55(12) . . ?
C37 C14 C0AA 120.35(14) . . ?
C18 C15 C80 116.96(14) . . ?
C18 C15 C10 119.44(14) . . ?
C80 C15 C10 122.16(14) . . ?
C21 C16 C7AA 119.09(12) . . ?
C21 C16 C9AA 118.95(13) . . ?
C7AA C16 C9AA 121.96(13) . . ?
C28 C17 C65 116.74(16) . . ?
C28 C17 C20 118.99(15) . . ?
C65 C17 C20 123.05(14) . . ?
C33 C18 C15 118.95(14) . . ?
C33 C18 C21 120.20(13) . . ?
C15 C18 C21 120.07(13) . . ?
C32 C19 C62 115.99(14) . . ?
C32 C19 C24 120.08(14) . . ?
C62 C19 C24 121.89(13) . . ?
C91 C20 C76 116.78(17) . . ?
C91 C20 C17 119.68(15) . . ?
C76 C20 C17 122.35(15) . . ?
C16 C21 C8AA 119.99(13) . . ?
C16 C21 C18 118.86(12) . . ?
C8AA C21 C18 121.15(13) . . ?
C67 C22 C60 117.05(15) . . ?
C67 C22 C23 123.19(14) . . ?
C60 C22 C23 118.71(14) . . ?
C39 C23 C69 116.91(15) . . ?
C39 C23 C22 119.84(14) . . ?
C69 C23 C22 121.75(15) . . ?
C99 C24 C31 116.05(15) . . ?
C99 C24 C19 117.04(15) . . ?
C31 C24 C19 125.50(14) . . ?
C37 C25 C26 117.38(14) . . ?
C37 C25 C35 118.24(13) . . ?
C26 C25 C35 123.31(14) . . ?
C7 C26 C25 120.71(14) . . ?
C46 C27 C13 121.07(13) . . ?
C17 C28 C9AA 123.17(15) . . ?
C30 C29 C1BA 120.85(14) . . ?
C29 C30 C36 121.67(15) . . ?
C12 C31 C24 121.41(14) . . ?
C39 C32 C19 120.86(15) . . ?
C43 C33 C18 122.73(14) . . ?
C59 C34 C8 121.39(15) . . ?
C59 C35 C50 117.07(14) . . ?
C59 C35 C25 120.53(13) . . ?
C50 C35 C25 121.19(14) . . ?
C30 C36 C75 116.45(16) . . ?
C30 C36 C47 119.77(15) . . ?
C75 C36 C47 122.24(15) . . ?
C14 C37 C25 121.52(13) . . ?
C106 C38 C49 116.61(15) . . ?
C106 C38 C8 119.94(14) . . ?
C49 C38 C8 122.79(14) . . ?
C23 C39 C32 121.46(14) . . ?
C58 C40 C13 121.30(14) . . ?
C48 C41 C92 116.74(15) . . ?
C48 C41 C43 122.71(15) . . ?
C92 C41 C43 119.33(15) . . ?
C95 C42 C57 117.91(14) . . ?
C95 C42 C9 122.04(14) . . ?
C57 C42 C9 119.92(13) . . ?
C33 C43 C90 117.12(15) . . ?
C33 C43 C41 118.64(14) . . ?
C90 C43 C41 122.87(15) . . ?
C83 C44 C89 118.19(15) . . ?
C83 C44 C0BA 120.03(14) . . ?
C89 C44 C0BA 121.73(14) . . ?
C50 C45 C8 120.87(14) . . ?
C27 C46 C61 121.57(14) . . ?
C93 C47 C105 116.78(16) . . ?
C93 C47 C36 123.81(15) . . ?
C105 C47 C36 118.20(16) . . ?
C81 C48 C41 121.49(16) . . ?
C67 C49 C38 121.81(15) . . ?
C45 C50 C35 121.51(14) . . ?
C63 C51 C81 116.79(15) . . ?
C63 C51 C52 119.88(15) . . ?
C81 C51 C52 122.42(15) . . ?
C74 C52 C53 116.65(15) . . ?
C74 C52 C51 120.63(14) . . ?
C53 C52 C51 121.76(14) . . ?
C56 C53 C52 121.00(15) . . ?
C84 C54 C79 121.18(15) . . ?
C101 C55 C84 116.98(16) . . ?
C101 C55 C61 120.00(15) . . ?
C84 C55 C61 121.96(14) . . ?
C53 C56 C70 121.78(15) . . ?
C82 C57 C42 121.02(15) . . ?
C40 C58 C61 121.10(14) . . ?
C34 C59 C35 121.07(15) . . ?
C106 C60 C22 121.15(15) . . ?
C46 C61 C58 116.91(14) . . ?
C46 C61 C55 118.89(14) . . ?
C58 C61 C55 123.26(14) . . ?
C69 C62 C19 122.10(15) . . ?
C92 C63 C51 121.35(16) . . ?
C65 C64 C10 121.84(16) . . ?
C64 C65 C17 120.94(15) . . ?
C74 C66 C70 121.34(15) . . ?
C49 C67 C22 120.92(15) . . ?
C83 C68 C72 121.64(17) . . ?
C62 C69 C23 120.48(16) . . ?
C66 C70 C56 116.34(16) . . ?
C66 C70 C86 120.21(15) . . ?
C56 C70 C86 122.18(15) . . ?
C104 C71 C97 115.63(17) . . ?
C104 C71 C73 120.31(16) . . ?
C97 C71 C73 122.76(16) . . ?
C68 C72 C98 116.79(16) . . ?
C68 C72 C130 122.97(18) . . ?
C98 C72 C130 120.23(18) . . ?
C85 C73 C107 116.34(17) . . ?
C85 C73 C71 120.08(15) . . ?
C107 C73 C71 122.36(16) . . ?
C66 C74 C52 121.84(15) . . ?
C88 C75 C36 120.81(15) . . ?
C107 C76 C20 121.31(16) . . ?
C120 C77 C103 116.26(16) . . ?
C120 C77 C79 119.90(16) . . ?
C103 C77 C79 123.06(16) . . ?
C99 C78 C11 122.01(16) . . ?
C54 C79 C110 116.93(16) . . ?
C54 C79 C77 120.77(15) . . ?
C110 C79 C77 121.48(16) . . ?
C90 C80 C15 122.05(15) . . ?
C48 C81 C51 121.19(16) . . ?
C57 C82 C94 121.50(16) . . ?
C44 C83 C68 121.14(16) . . ?
C54 C84 C55 121.52(16) . . ?
C91 C85 C73 121.62(16) . . ?
C117 C86 C96 116.61(18) . . ?
C117 C86 C70 122.83(16) . . ?
C96 C86 C70 119.26(15) . . ?
C94 C87 C95 121.56(15) . . ?
C75 C88 C1BA 121.27(15) . . ?
C44 C89 C98 120.58(16) . . ?
C80 C90 C43 120.84(16) . . ?
C85 C91 C20 121.27(16) . . ?
C63 C92 C41 121.39(15) . . ?
C103 C93 C47 121.49(16) . . ?
C87 C94 C82 117.13(15) . . ?
C87 C94 C132 123.07(16) . . ?
C82 C94 C132 119.76(17) . . ?
C42 C95 C87 120.88(15) . . ?
C113 C96 C86 121.56(17) . . ?
C118 C97 C71 121.66(17) . . ?
C89 C98 C72 121.65(17) . . ?
C78 C99 C24 121.75(17) . . ?
C116 C100 C122 115.5(2) . . ?
C116 C100 C108 120.25(19) . . ?
C122 C100 C108 123.00(18) . . ?
C110 C101 C55 120.60(16) . . ?
C118 C102 C111 115.65(17) . . ?
C118 C102 C112 122.83(17) . . ?
C111 C102 C112 120.48(16) . . ?
C93 C103 C77 121.78(17) . . ?
C111 C104 C71 122.33(17) . . ?
C120 C105 C47 121.44(18) . . ?
C60 C106 C38 121.90(15) . . ?
C76 C107 C73 121.57(17) . . ?
C126 C108 C127 115.5(2) . . ?
C126 C108 C100 121.8(2) . . ?
C127 C108 C100 121.67(17) . . ?
C124 C109 C113 116.34(18) . . ?
C124 C109 C119 123.41(18) . . ?
C113 C109 C119 118.95(17) . . ?
C101 C110 C79 121.69(16) . . ?
C104 C111 C102 121.62(16) . . ?
C121 C112 C129 116.04(18) . . ?
C121 C112 C102 119.72(16) . . ?
C129 C112 C102 123.17(18) . . ?
C96 C113 C109 121.56(18) . . ?
C125 C114 C119 121.54(19) . . ?
C134 C115 C125 114.64(19) . . ?
C134 C115 C123 122.77(19) . . ?
C125 C115 C123 121.58(19) . . ?
C121 C116 C100 122.50(19) . . ?
C86 C117 C124 121.57(18) . . ?
C97 C118 C102 121.87(17) . . ?
C133 C119 C114 114.90(19) . . ?
C133 C119 C109 123.42(19) . . ?
C114 C119 C109 120.64(18) . . ?
C105 C120 C77 121.77(18) . . ?
C116 C121 C112 121.47(17) . . ?
C129 C122 C100 121.80(19) . . ?
C131 C123 C128 114.9(2) . . ?
C131 C123 C115 122.19(19) . . ?
C128 C123 C115 121.82(17) . . ?
C117 C124 C109 121.23(18) . . ?
C114 C125 C115 122.3(2) . . ?
C128 C126 C108 122.2(2) . . ?
C131 C127 C108 121.40(19) . . ?
C126 C128 C123 121.88(18) . . ?
C122 C129 C112 121.7(2) . . ?
C5Z C130 C72 108.76(19) . . ?
C5Z C130 C6Z 110.1(2) . . ?
C72 C130 C6Z 110.1(2) . . ?
C5Z C130 C4Z 110.4(2) . . ?
C72 C130 C4Z 111.88(19) . . ?
C6Z C130 C4Z 105.6(2) . . ?
C127 C131 C123 122.6(2) . . ?
C3Z C132 C1Z 109.1(2) . . ?
C3Z C132 C2Z 109.7(2) . . ?
C1Z C132 C2Z 107.4(3) . . ?
C3Z C132 C94 112.62(19) . . ?
C1Z C132 C94 109.45(19) . . ?
C2Z C132 C94 108.45(18) . . ?
C134 C133 C119 122.3(2) . . ?
C133 C134 C115 122.0(2) . . ?
C145 C141 C147 120.21(18) . 3_656 ?
C145 C141 C143 120.58(18) . . ?
C147 C141 C143 106.99(18) 3_656 . ?
C144 C142 C146 120.36(17) . . ?
C144 C142 C149 120.08(19) . . ?
C146 C142 C149 107.81(18) . . ?
C146 C143 C154 119.6(2) . 3_656 ?
C146 C143 C141 119.44(19) . . ?
C154 C143 C141 108.59(17) 3_656 . ?
C142 C144 C145 120.25(19) . . ?
C142 C144 C148 119.60(18) . 3_656 ?
C145 C144 C148 107.75(16) . 3_656 ?
C141 C145 C152 119.94(18) . . ?
C141 C145 C144 119.51(17) . . ?
C152 C145 C144 109.23(19) . . ?
C143 C146 C163 119.3(2) . . ?
C143 C146 C142 119.84(18) . . ?
C163 C146 C142 109.24(18) . . ?
C156 C147 C141 119.19(19) . 3_656 ?
C156 C147 C150 120.73(19) . . ?
C141 C147 C150 108.48(18) 3_656 . ?
C158 C148 C164 121.8(2) 3_656 . ?
C158 C148 C144 119.07(17) 3_656 3_656 ?
C164 C148 C144 106.90(19) . 3_656 ?
C165 C149 C142 119.84(18) . . ?
C165 C149 C155 121.0(2) . . ?
C142 C149 C155 107.25(19) . . ?
C159 C150 C154 120.8(2) . . ?
C159 C150 C147 119.24(19) . . ?
C154 C150 C147 107.83(19) . . ?
C152 C151 C156 120.89(19) . 3_656 ?
C152 C151 C161 118.9(2) . 3_656 ?
C156 C151 C161 108.35(19) 3_656 3_656 ?
C151 C152 C145 119.7(2) . . ?
C151 C152 C164 121.5(2) . 3_656 ?
C145 C152 C164 107.00(18) . 3_656 ?
C161 C153 C169 120.0(2) . . ?
C161 C153 C166 120.1(2) . . ?
C169 C153 C166 108.13(19) . . ?
C168 C154 C150 118.5(2) . . ?
C168 C154 C143 121.18(19) . 3_656 ?
C150 C154 C143 108.12(19) . 3_656 ?
C167 C155 C163 121.1(2) . . ?
C167 C155 C149 118.7(2) . . ?
C163 C155 C149 107.73(18) . . ?
C147 C156 C151 120.08(19) . 3_656 ?
C147 C156 C160 119.7(2) . . ?
C151 C156 C160 108.24(19) 3_656 . ?
C160 C157 C159 121.7(2) . . ?
C160 C157 C165 118.8(2) . . ?
C159 C157 C165 107.06(19) . . ?
C148 C158 C165 120.8(2) 3_656 . ?
C148 C158 C170 118.84(18) 3_656 . ?
C165 C158 C170 108.49(19) . . ?
C150 C159 C170 120.2(2) . . ?
C150 C159 C157 119.3(2) . . ?
C170 C159 C157 108.8(2) . . ?
C157 C160 C167 122.0(2) . . ?
C157 C160 C156 119.33(19) . . ?
C167 C160 C156 106.90(19) . . ?
C153 C161 C167 120.7(2) . . ?
C153 C161 C151 119.36(19) . 3_656 ?
C167 C161 C151 107.7(2) . 3_656 ?
C170 C162 C168 120.4(2) . . ?
C170 C162 C166 120.0(2) . 3_656 ?
C168 C162 C166 107.59(19) . 3_656 ?
C169 C163 C146 121.61(19) . . ?
C169 C163 C155 118.4(2) . . ?
C146 C163 C155 107.97(19) . . ?
C166 C164 C148 119.5(2) . . ?
C166 C164 C152 119.3(2) . 3_656 ?
C148 C164 C152 109.1(2) . 3_656 ?
C149 C165 C158 120.63(19) . . ?
C149 C165 C157 120.2(2) . . ?
C158 C165 C157 107.70(18) . . ?
C164 C166 C153 120.8(2) . . ?
C164 C166 C162 120.3(2) . 3_656 ?
C153 C166 C162 106.84(19) . 3_656 ?
C155 C167 C161 119.8(2) . . ?
C155 C167 C160 119.3(2) . . ?
C161 C167 C160 108.8(2) . . ?
C154 C168 C169 119.0(2) . 3_656 ?
C154 C168 C162 119.9(2) . . ?
C169 C168 C162 109.0(2) 3_656 . ?
C163 C169 C168 119.3(2) . 3_656 ?
C163 C169 C153 119.9(2) . . ?
C168 C169 C153 108.5(2) 3_656 . ?
C162 C170 C159 120.2(2) . . ?
C162 C170 C158 119.62(19) . . ?
C159 C170 C158 107.97(19) . . ?
C1E C6E C5E 117.7(2) . . ?
C1E C6E C7E 121.3(2) . . ?
C5E C6E C7E 121.0(2) . . ?
C6E C1E C2E 121.1(2) . . ?
C4E C5E C6E 121.9(3) . . ?
C1E C2E C3E 119.3(3) . . ?
C3E C4E C5E 121.2(3) . . ?
C4E C3E C2E 118.8(3) . . ?
C3D C4D C5D 119.3(2) . . ?
C6D C5D C4D 120.0(2) . . ?
C2D C3D C4D 120.4(2) . . ?
C1D C6D C5D 116.9(2) . . ?
C1D C6D C7D 121.9(3) . . ?
C5D C6D C7D 121.2(3) . . ?
C2D C1D C6D 122.2(2) . . ?
C3D C2D C1D 121.2(3) . . ?
C2J C1J C6J 123.7(2) . . ?
C6J C5J C4J 120.6(2) . . ?
C4J C3J C2J 120.2(2) . . ?
C5J C6J C1J 117.0(2) . . ?
C5J C6J C7J 120.5(3) . . ?
C1J C6J C7J 122.3(3) . . ?
C3J C4J C5J 120.3(2) . . ?
C1J C2J C3J 118.1(2) . . ?
C4F C5F C6F 118.7(5) . . ?
C7F C6F C5F 118.7(7) . . ?
C7F C6F C1F 128.9(8) . . ?
C5F C6F C1F 112.4(5) . . ?
C2F C1F C6F 121.7(7) . . ?
C1F C2F C3F 124.8(6) . . ?
C2F C3F C4F 118.1(5) . . ?
C3F C4F C5F 124.0(6) . . ?
C6K C5K C4K 127.0(5) . . ?
C5K C6K C1K 113.8(5) . . ?
C5K C6K C7K 131.2(5) . . ?
C1K C6K C7K 114.9(5) . . ?
C2K C1K C6K 120.9(5) . . ?
C3K C2K C1K 120.2(4) . . ?
C4K C3K C2K 120.7(5) . . ?
C3K C4K C5K 116.9(5) . . ?
C3H C4H C5H 120.0 . . ?
C4H C3H C2H 120.0 . . ?
C1H C2H C3H 120.0 . . ?
C2H C1H C6H 120.0 . . ?
C5H C6H C1H 120.0 . . ?
C5H C6H C7H 120.4(2) . . ?
C1H C6H C7H 119.5(2) . . ?
C6H C5H C4H 120.0 . . ?
C1G C6G C5G 120.0 . . ?
C1G C6G C7G 117.1(3) . . ?
C5G C6G C7G 122.9(3) . . ?
C2G C1G C6G 120.0 . . ?
C3G C2G C1G 120.0 . . ?
C2G C3G C4G 120.0 . . ?
C3G C4G C5G 120.0 . . ?
C4G C5G C6G 120.0 . . ?
C3N C2N C1N 116.9(6) . . ?
C2N C3N C4N 123.0(7) . . ?
C5N C4N C3N 117.9(8) . . ?
C4N C5N C6N 121.5(8) . . ?
C1N C6N C5N 123.5(5) . . ?
C6N C1N C2N 116.5(5) . . ?
C6N C1N C7N 122.1(5) . . ?
C2N C1N C7N 121.2(5) . . ?
C4M C5M C6M 122.0(9) . . ?
C5M C6M C1M 116.7(7) . . ?
C2M C1M C6M 111.2(6) . . ?
C2M C1M C7M 126.5(7) . . ?
C6M C1M C7M 122.3(7) . . ?
C3M C2M C1M 123.7(6) . . ?
C4M C3M C2M 121.0(7) . . ?
C5M C4M C3M 125.1(9) . . ?
C3AA C2L C8GA 124.1(7) . . ?
C3AA C2L C1L 104.8(5) . . ?
C8GA C2L C1L 19.3(5) . . ?
C3AA C2L C3L 15.3(5) . . ?
C8GA C2L C3L 139.3(5) . . ?
C1L C2L C3L 120.0 . . ?
C3AA C2L C8CA 19.7(5) . . ?
C8GA C2L C8CA 104.5(5) . . ?
C1L C2L C8CA 85.2(2) . . ?
C3L C2L C8CA 34.9(2) . . ?
C8GA C1L C2GA 164.2(9) . . ?
C8GA C1L C2L 23.7(6) . . ?
C2GA C1L C2L 167.0(6) . . ?
C8GA C1L C6L 143.6(6) . . ?
C2GA C1L C6L 50.6(6) . . ?
C2L C1L C6L 120.0 . . ?
C8GA C1L C7L 97.1(7) . . ?
C2GA C1L C7L 70.6(6) . . ?
C2L C1L C7L 120.6(3) . . ?
C6L C1L C7L 119.0(3) . . ?
C8GA C1L C3AA 46.1(6) . . ?
C2GA C1L C3AA 146.8(7) . . ?
C2L C1L C3AA 22.5(2) . . ?
C6L C1L C3AA 97.5(2) . . ?
C7L C1L C3AA 142.6(4) . . ?
C8GA C1L C8FA 149.6(7) . . ?
C2GA C1L C8FA 43.7(5) . . ?
C2L C1L C8FA 126.1(3) . . ?
C6L C1L C8FA 7.8(3) . . ?
C7L C1L C8FA 113.3(4) . . ?
C3AA C1L C8FA 103.8(4) . . ?
C2GA C6L C0DA 148.5(5) . . ?
C2GA C6L C5L 150.5(4) . . ?
C0DA C6L C5L 2.0(3) . . ?
C2GA C6L C1L 31.5(4) . . ?
C0DA C6L C1L 118.0(3) . . ?
C5L C6L C1L 120.0 . . ?
C2GA C6L C8GA 43.0(4) . . ?
C0DA C6L C8GA 106.3(4) . . ?
C5L C6L C8GA 108.3(2) . . ?
C1L C6L C8GA 11.7(2) . . ?
C8CA C5L C6L 100.0(3) . . ?
C8CA C5L C4L 20.4(3) . . ?
C6L C5L C4L 120.0 . . ?
C8CA C5L C8FA 114.1(4) . . ?
C6L C5L C8FA 14.8(3) . . ?
C4L C5L C8FA 133.5(3) . . ?
C0DA C4L C3L 116.8(3) . . ?
C0DA C4L C5L 3.2(3) . . ?
C3L C4L C5L 120.0 . . ?
C0DA C4L C3AA 92.4(4) . . ?
C3L C4L C3AA 24.5(2) . . ?
C5L C4L C3AA 95.5(2) . . ?
C3AA C3L C8CA 88.1(6) . . ?
C3AA C3L C4L 106.8(5) . . ?
C8CA C3L C4L 19.2(4) . . ?
C3AA C3L C2L 13.3(5) . . ?
C8CA C3L C2L 101.4(4) . . ?
C4L C3L C2L 120.0 . . ?
C2GA C7L C1L 30.9(3) . . ?
C2GA C7L C8GA 55.0(4) . . ?
C1L C7L C8GA 24.3(3) . . ?
C3JA C0KA C8JA 119.3(6) . . ?
C3IA C0IA C7JA 120.7(6) . . ?
C0KA C3JA C9HA 124.2(8) . . ?
C0KA C3JA C3IA 117.2(6) . . ?
C9HA C3JA C3IA 117.7(7) . . ?
C8JA C7JA C0IA 117.7(6) . . ?
C0IA C3IA C3JA 122.9(6) . . ?
C8CA C0DA C6L 105.1(5) . . ?
C8CA C0DA C4L 20.5(3) . . ?
C6L C0DA C4L 125.1(5) . . ?
C8CA C0DA C8FA 119.6(5) . . ?
C6L C0DA C8FA 15.3(3) . . ?
C4L C0DA C8FA 139.1(5) . . ?
C6GA C5HA C2HA 120.7(5) . . ?
C6GA C5HA C3GA 116.9(5) . . ?
C2HA C5HA C3GA 107.6(4) . . ?
C3DA C4EA C4GA 120.5(5) . . ?
C3DA C4EA C1JA 120.5(4) . . ?
C4GA C4EA C1JA 105.5(4) . . ?
C2FA C4JA C6JA 121.8(6) . . ?
C2FA C4JA C2JA 121.5(4) . . ?
C6JA C4JA C2JA 107.6(4) . . ?
C5KA C4KA C3EA 121.9(4) . . ?
C5KA C4KA C3KA 119.7(4) . . ?
C3EA C4KA C3KA 107.7(4) . . ?
C6HA C3HA C7EA 120.9(5) . . ?
C6HA C3HA C0HA 120.7(5) . . ?
C7EA C3HA C0HA 105.5(4) . . ?
C6EA C0GA C7HA 120.5(4) . . ?
C6EA C0GA C0HA 115.6(4) . . ?
C7HA C0GA C0HA 108.9(4) . . ?
C8HA C7EA C7HA 119.4(4) . . ?
C8HA C7EA C3HA 119.7(5) . . ?
C7HA C7EA C3HA 111.0(4) . . ?
C2EA C7HA C7EA 119.4(4) . . ?
C2EA C7HA C0GA 119.1(4) . . ?
C7EA C7HA C0GA 108.0(4) . . ?
C4FA C2IA C6EA 119.1(4) . . ?
C4FA C2IA C1JA 118.4(4) . . ?
C6EA C2IA C1JA 106.5(4) . . ?
C2EA C4FA C2IA 120.3(4) . . ?
C2EA C4FA C7IA 106.9(4) . . ?
C2IA C4FA C7IA 119.5(4) . . ?
C7CA C5EA C2EA 116.7(6) . . ?
C7CA C5EA C8IA 122.4(6) . . ?
C2EA C5EA C8IA 108.2(4) . . ?
C8EA C9DA C9CA 119.0(4) . . ?
C8EA C9DA C7CA 117.5(6) . . ?
C9CA C9DA C7CA 108.1(5) . . ?
C8IA C9IA C3KA 118.5(4) . . ?
C8IA C9IA C8EA 118.4(5) . . ?
C3KA C9IA C8EA 108.3(4) . . ?
C9DA C8EA C3EA 120.2(4) . . ?
C9DA C8EA C9IA 119.7(5) . . ?
C3EA C8EA C9IA 107.6(4) . . ?
C6JA C1DA C6IA 112.8(5) . . ?
C6JA C1DA C6 125.6(6) . . ?
C6IA C1DA C6 109.0(4) . . ?
C1DA C6JA C4JA 123.6(6) . . ?
C1DA C6JA C5JA 110.9(5) . . ?
C4JA C6JA C5JA 108.9(5) . . ?
C2AA C1JA C4EA 119.9(4) . . ?
C2AA C1JA C2IA 122.1(4) . . ?
C4EA C1JA C2IA 109.0(4) . . ?
C1JA C2AA C1AA 120.4(4) . . ?
C1JA C2AA C4AA 120.2(4) . . ?
C1AA C2AA C4AA 108.7(4) . . ?
C2KA C3KA C9IA 121.4(5) . . ?
C2KA C3KA C4KA 120.1(4) . . ?
C9IA C3KA C4KA 107.2(4) . . ?
C1KA C6 C1DA 118.9(6) . . ?
C1KA C6 C5KA 121.9(5) . . ?
C1DA C6 C5KA 106.7(4) . . ?
C5JA C1AA C2AA 119.0(4) . . ?
C5JA C1AA C1KA 120.9(6) . . ?
C2AA C1AA C1KA 107.7(4) . . ?
C1AA C5JA C6JA 121.0(6) . . ?
C1AA C5JA C3DA 120.3(4) . . ?
C6JA C5JA C3DA 107.1(4) . . ?
C1L C8GA C2L 137.0(10) . . ?
C1L C8GA C3AA 112.2(7) . . ?
C2L C8GA C3AA 24.9(4) . . ?
C1L C8GA C2GA 8.2(5) . . ?
C2L C8GA C2GA 143.8(7) . . ?
C3AA C8GA C2GA 119.2(5) . . ?
C1L C8GA C7L 58.6(6) . . ?
C2L C8GA C7L 163.7(7) . . ?
C3AA C8GA C7L 168.6(6) . . ?
C2GA C8GA C7L 52.2(4) . . ?
C1L C8GA C6L 24.7(4) . . ?
C2L C8GA C6L 112.4(6) . . ?
C3AA C8GA C6L 87.5(4) . . ?
C2GA C8GA C6L 32.1(3) . . ?
C7L C8GA C6L 83.1(4) . . ?
C2L C3AA C3L 151.4(10) . . ?
C2L C3AA C8GA 31.0(5) . . ?
C3L C3AA C8GA 176.6(9) . . ?
C2L C3AA C8CA 150.9(7) . . ?
C3L C3AA C8CA 57.7(6) . . ?
C8GA C3AA C8CA 119.8(5) . . ?
C2L C3AA C1L 52.7(5) . . ?
C3L C3AA C1L 155.6(7) . . ?
C8GA C3AA C1L 21.7(3) . . ?
C8CA C3AA C1L 98.2(4) . . ?
C2L C3AA C4L 159.5(7) . . ?
C3L C3AA C4L 48.7(4) . . ?
C8GA C3AA C4L 128.6(5) . . ?
C8CA C3AA C4L 9.6(3) . . ?
C1L C3AA C4L 106.9(3) . . ?
C2GA C8FA C0DA 120.5(5) . . ?
C2GA C8FA C5L 122.9(5) . . ?
C0DA C8FA C5L 2.4(3) . . ?
C2GA C8FA C1L 23.4(3) . . ?
C0DA C8FA C1L 97.0(4) . . ?
C5L C8FA C1L 99.4(4) . . ?
C2GA C8FA C9JA 132.0(8) . . ?
C0DA C8FA C9JA 103.5(7) . . ?
C5L C8FA C9JA 101.2(7) . . ?
C1L C8FA C9JA 151.1(7) . . ?
C3L C8CA C0DA 153.7(6) . . ?
C3L C8CA C5L 156.6(7) . . ?
C0DA C8CA C5L 3.1(4) . . ?
C3L C8CA C3AA 34.2(4) . . ?
C0DA C8CA C3AA 120.7(6) . . ?
C5L C8CA C3AA 123.8(5) . . ?
C3L C8CA C2L 43.7(2) . . ?
C0DA C8CA C2L 111.3(4) . . ?
C5L C8CA C2L 114.4(4) . . ?
C3AA C8CA C2L 9.5(3) . . ?
C1L C2GA C6L 98.0(7) . . ?
C1L C2GA C8FA 112.9(7) . . ?
C6L C2GA C8FA 15.7(4) . . ?
C1L C2GA C7L 78.5(6) . . ?
C6L C2GA C7L 162.4(8) . . ?
C8FA C2GA C7L 163.5(7) . . ?
C1L C2GA C8GA 7.6(5) . . ?
C6L C2GA C8GA 104.9(5) . . ?
C8FA C2GA C8GA 119.6(5) . . ?
C7L C2GA C8GA 72.7(5) . . ?
C5EA C7CA C8HA 130.6(8) . . ?
C5EA C7CA C9DA 119.7(8) . . ?
C8HA C7CA C9DA 103.2(7) . . ?
C7GA C0HA C0GA 126.5(6) . . ?
C7GA C0HA C3HA 120.1(6) . . ?
C0GA C0HA C3HA 106.3(4) . . ?
C3KA C2KA C4AA 123.1(5) . . ?
C3KA C2KA C1KA 119.5(5) . . ?
C4AA C2KA C1KA 108.0(4) . . ?
C6 C1KA C2KA 120.8(5) . . ?
C6 C1KA C1AA 122.5(5) . . ?
C2KA C1KA C1AA 107.2(4) . . ?
C7JA C8JA C0KA 121.4(6) . . ?
C6AA C5AA C5FA 122.2(6) . . ?
C5AA C6AA C0JA 115.8(6) . . ?
C9EA C5FA C5AA 110.7(6) . . ?
C5FA C9EA C4IA 102.8(6) . . ?
C0JA C4IA C2LA 132.4(8) . . ?
C0JA C4IA C9EA 114.5(6) . . ?
C2LA C4IA C9EA 108.6(7) . . ?
C4IA C0JA C6AA 122.6(6) . . ?

loop_
_geom_bond_atom_site_label_1
_geom_bond_atom_site_label_2
_geom_bond_distance
_geom_bond_site_symmetry_2
_geom_bond_publ_flag
C1A C9A 1.339(4) . ?
C1A C2A 1.429(4) . ?
C1A C5A 1.489(4) . ?
C2A C12A 1.327(4) . ?
C2A C4CA 1.498(4) . ?
C4CA C5CA 1.316(5) . ?
C4CA C3CA 1.499(5) . ?
C3CA C2CA 1.327(5) . ?
C3CA C5A 1.476(5) . ?
C5A C6A 1.346(5) . ?
C6A C7A 1.422(5) . ?
C6A C20A 1.501(5) . ?
C7A C8A 1.316(5) . ?
C7A C22A 1.474(5) . ?
C8A C9A 1.465(5) . ?
C8A C25A 1.515(5) . ?
C9A C10A 1.482(4) . ?
C10A C11A 1.332(4) . ?
C10A C26A 1.457(4) . ?
C11A C12A 1.470(4) . ?
C11A C2BA 1.498(4) . ?
C12A C13A 1.496(4) . ?
C13A C14A 1.307(5) . ?
C13A C3BA 1.487(4) . ?
C14A C5CA 1.393(5) . ?
C14A C33A 1.523(5) . ?
C5CA C6CA 1.504(5) . ?
C6CA C8DA 1.318(5) . ?
C6CA C34A 1.419(5) . ?
C8DA C37A 1.455(5) . ?
C8DA C2CA 1.481(5) . ?
C2CA C19A 1.451(6) . ?
C19A C20A 1.360(6) . ?
C19A C38A 1.525(5) . ?
C20A C21A 1.467(5) . ?
C21A C4 1.287(5) . ?
C21A C22A 1.489(5) . ?
C22A C2DA 1.325(6) . ?
C2DA C7DA 1.444(6) . ?
C2DA C4DA 1.491(5) . ?
C7DA C25A 1.332(5) . ?
C7DA C6DA 1.453(5) . ?
C25A C26A 1.496(5) . ?
C26A C27A 1.341(4) . ?
C27A C5BA 1.399(5) . ?
C27A C45A 1.452(5) . ?
C5BA C2BA 1.284(5) . ?
C5BA C0CA 1.498(5) . ?
C2BA C3BA 1.502(4) . ?
C3BA C4BA 1.321(4) . ?
C9BA C0CA 1.335(5) . ?
C9BA C4BA 1.444(5) . ?
C9BA C8BA 1.520(4) . ?
C8BA C7BA 1.328(4) . ?
C8BA C50A 1.442(5) . ?
C50A C51A 1.318(6) . ?
C50A C32A 1.553(6) . ?
C32A C33A 1.346(6) . ?
C32A C4BA 1.454(5) . ?
C33A C34A 1.440(6) . ?
C34A C35A 1.304(6) . ?
C35A C36A 1.488(5) . ?
C35A C51A 1.497(5) . ?
C36A C37A 1.325(5) . ?
C36A C53A 1.489(5) . ?
C37A C38A 1.403(5) . ?
C38A C5 1.316(5) . ?
C5 C1 1.472(4) . ?
C5 C4 1.540(5) . ?
C4 C3 1.497(4) . ?
C3 C4DA 1.342(5) . ?
C3 C2 1.477(4) . ?
C2 C56A 1.336(4) . ?
C2 C1 1.491(5) . ?
C1 C53A 1.362(4) . ?
C4DA C5DA 1.413(5) . ?
C5DA C57A 1.304(5) . ?
C5DA C6DA 1.497(5) . ?
C6DA C45A 1.369(5) . ?
C45A C1CA 1.458(5) . ?
C1CA C6BA 1.335(4) . ?
C1CA C0CA 1.449(5) . ?
C51A C52A 1.451(5) . ?
C52A C60A 1.322(4) . ?
C52A C53A 1.473(4) . ?
C56A C60A 1.454(4) . ?
C56A C57A 1.502(5) . ?
C57A C6BA 1.516(5) . ?
C6BA C7BA 1.474(4) . ?
C7BA C60A 1.482(4) . ?
C9CA C4HA 1.297(7) . ?
C9CA C1HA 1.458(7) . ?
C9CA C9DA 1.485(7) . ?
C4HA C9GA 1.475(6) . ?
C4HA C6GA 1.480(7) . ?
C9GA C3EA 1.357(6) . ?
C9GA C9FA 1.451(6) . ?
C3EA C4KA 1.451(6) . ?
C3EA C8EA 1.458(6) . ?
C9FA C5IA 1.309(6) . ?
C9FA C1IA 1.484(6) . ?
C6GA C5HA 1.235(8) . ?
C6GA C1IA 1.476(7) . ?
C1IA C7FA 1.344(7) . ?
C4AA C7IA 1.397(7) . ?
C4AA C2AA 1.492(6) . ?
C4AA C2KA 1.492(7) . ?
C6IA C6FA 1.339(8) . ?
C6IA C1DA 1.464(8) . ?
C6IA C5IA 1.495(6) . ?
C7IA C8IA 1.417(7) . ?
C7IA C4FA 1.443(6) . ?
C8IA C9IA 1.339(8) . ?
C8IA C5EA 1.443(7) . ?
C2EA C7HA 1.420(7) . ?
C2EA C4FA 1.423(7) . ?
C2EA C5EA 1.427(7) . ?
C8HA C7EA 1.426(8) . ?
C8HA C1HA 1.473(8) . ?
C8HA C7CA 1.472(12) . ?
C1HA C2HA 1.262(8) . ?
C2HA C5HA 1.499(7) . ?
C2HA C6HA 1.524(7) . ?
C6HA C3HA 1.182(8) . ?
C6HA C1GA 1.522(7) . ?
C5KA C4KA 1.228(7) . ?
C5KA C5IA 1.469(6) . ?
C5KA C6 1.505(7) . ?
C5GA C1GA 1.207(7) . ?
C5GA C1EA 1.455(6) . ?
C5GA C7GA 1.505(7) . ?
C1EA C1FA 1.229(7) . ?
C1EA C3FA 1.457(7) . ?
C3GA C0FA 1.272(7) . ?
C3GA C1GA 1.491(7) . ?
C3GA C5HA 1.529(7) . ?
C6EA C0GA 1.371(7) . ?
C6EA C4GA 1.410(6) . ?
C6EA C2IA 1.462(6) . ?
C0EA C7GA 1.415(7) . ?
C0EA C4GA 1.431(7) . ?
C0EA C3FA 1.456(7) . ?
C7GA C0HA 1.147(7) . ?
C0FA C1FA 1.478(6) . ?
C0FA C7FA 1.497(6) . ?
C1FA C2FA 1.489(6) . ?
C2FA C4JA 1.186(8) . ?
C2FA C6FA 1.488(7) . ?
C6FA C7FA 1.483(7) . ?
C3DA C4EA 1.347(7) . ?
C3DA C5JA 1.459(7) . ?
C3DA C2JA 1.460(6) . ?
C4GA C4EA 1.453(6) . ?
C3FA C2JA 1.265(7) . ?
C2JA C4JA 1.463(7) . ?
C0AA C14 1.394(2) . ?
C0AA C7 1.395(2) . ?
C0AA C7AA 1.493(2) . ?
C7AA C0BA 1.3892(19) . ?
C7AA C16 1.427(2) . ?
C8AA C9 1.402(2) . ?
C8AA C21 1.419(2) . ?
C8AA C13 1.484(2) . ?
C9AA C28 1.403(2) . ?
C9AA C10 1.416(2) . ?
C9AA C16 1.4573(19) . ?
C0BA C9 1.409(2) . ?
C0BA C44 1.506(2) . ?
C1BA C29 1.394(2) . ?
C1BA C88 1.400(2) . ?
C1BA C11 1.483(2) . ?
C7 C26 1.381(2) . ?
C8 C45 1.397(2) . ?
C8 C34 1.399(2) . ?
C8 C38 1.482(2) . ?
C9 C42 1.494(2) . ?
C10 C64 1.408(2) . ?
C10 C15 1.445(2) . ?
C11 C78 1.387(2) . ?
C11 C12 1.391(2) . ?
C12 C31 1.389(2) . ?
C13 C40 1.394(2) . ?
C13 C27 1.404(2) . ?
C14 C37 1.381(2) . ?
C15 C18 1.412(2) . ?
C15 C80 1.420(2) . ?
C16 C21 1.414(2) . ?
C17 C28 1.379(2) . ?
C17 C65 1.413(2) . ?
C17 C20 1.480(3) . ?
C18 C33 1.404(2) . ?
C18 C21 1.463(2) . ?
C19 C32 1.404(2) . ?
C19 C62 1.404(2) . ?
C19 C24 1.467(2) . ?
C20 C91 1.396(2) . ?
C20 C76 1.401(3) . ?
C22 C67 1.394(2) . ?
C22 C60 1.400(2) . ?
C22 C23 1.487(2) . ?
C23 C39 1.384(2) . ?
C23 C69 1.411(2) . ?
C24 C99 1.400(2) . ?
C24 C31 1.402(2) . ?
C25 C37 1.396(2) . ?
C25 C26 1.398(2) . ?
C25 C35 1.483(2) . ?
C27 C46 1.376(2) . ?
C29 C30 1.377(2) . ?
C30 C36 1.393(2) . ?
C32 C39 1.387(2) . ?
C33 C43 1.389(2) . ?
C34 C59 1.385(2) . ?
C35 C59 1.387(2) . ?
C35 C50 1.399(2) . ?
C36 C75 1.409(2) . ?
C36 C47 1.481(2) . ?
C38 C106 1.389(2) . ?
C38 C49 1.396(2) . ?
C40 C58 1.380(2) . ?
C41 C48 1.389(2) . ?
C41 C92 1.404(2) . ?
C41 C43 1.484(2) . ?
C42 C95 1.382(2) . ?
C42 C57 1.392(2) . ?
C43 C90 1.404(2) . ?
C44 C83 1.382(2) . ?
C44 C89 1.385(2) . ?
C45 C50 1.381(2) . ?
C46 C61 1.392(2) . ?
C47 C93 1.390(2) . ?
C47 C105 1.400(3) . ?
C48 C81 1.382(2) . ?
C49 C67 1.384(2) . ?
C51 C63 1.397(2) . ?
C51 C81 1.399(2) . ?
C51 C52 1.491(2) . ?
C52 C74 1.388(2) . ?
C52 C53 1.408(2) . ?
C53 C56 1.369(2) . ?
C54 C84 1.380(2) . ?
C54 C79 1.388(2) . ?
C55 C101 1.396(2) . ?
C55 C84 1.399(2) . ?
C55 C61 1.484(2) . ?
C56 C70 1.406(2) . ?
C57 C82 1.369(2) . ?
C58 C61 1.404(2) . ?
C60 C106 1.377(2) . ?
C62 C69 1.367(2) . ?
C63 C92 1.374(2) . ?
C64 C65 1.361(3) . ?
C66 C74 1.378(2) . ?
C66 C70 1.393(2) . ?
C68 C83 1.383(2) . ?
C68 C72 1.390(3) . ?
C70 C86 1.479(3) . ?
C71 C104 1.399(2) . ?
C71 C97 1.411(3) . ?
C71 C73 1.474(3) . ?
C72 C98 1.396(3) . ?
C72 C130 1.529(3) . ?
C73 C85 1.398(2) . ?
C73 C107 1.403(2) . ?
C75 C88 1.374(3) . ?
C76 C107 1.373(3) . ?
C77 C120 1.393(3) . ?
C77 C103 1.406(2) . ?
C77 C79 1.485(2) . ?
C78 C99 1.369(3) . ?
C79 C110 1.397(2) . ?
C80 C90 1.366(3) . ?
C82 C94 1.398(2) . ?
C85 C91 1.377(3) . ?
C86 C117 1.384(3) . ?
C86 C96 1.394(2) . ?
C87 C94 1.383(3) . ?
C87 C95 1.384(2) . ?
C89 C98 1.390(2) . ?
C93 C103 1.372(3) . ?
C94 C132 1.529(2) . ?
C96 C113 1.374(3) . ?
C97 C118 1.373(3) . ?
C100 C116 1.396(3) . ?
C100 C122 1.401(3) . ?
C100 C108 1.484(3) . ?
C101 C110 1.386(3) . ?
C102 C118 1.406(3) . ?
C102 C111 1.411(3) . ?
C102 C112 1.475(3) . ?
C104 C111 1.368(3) . ?
C105 C120 1.375(3) . ?
C108 C126 1.393(3) . ?
C108 C127 1.398(3) . ?
C109 C124 1.395(3) . ?
C109 C113 1.397(3) . ?
C109 C119 1.471(3) . ?
C112 C121 1.390(3) . ?
C112 C129 1.407(3) . ?
C114 C125 1.371(3) . ?
C114 C119 1.407(3) . ?
C115 C134 1.399(3) . ?
C115 C125 1.401(3) . ?
C115 C123 1.483(3) . ?
C116 C121 1.367(3) . ?
C117 C124 1.387(3) . ?
C119 C133 1.390(3) . ?
C122 C129 1.365(3) . ?
C123 C131 1.396(3) . ?
C123 C128 1.401(3) . ?
C126 C128 1.371(3) . ?
C127 C131 1.374(3) . ?
C130 C5Z 1.510(3) . ?
C130 C6Z 1.531(4) . ?
C130 C4Z 1.534(4) . ?
C132 C3Z 1.497(3) . ?
C132 C1Z 1.512(4) . ?
C132 C2Z 1.512(4) . ?
C133 C134 1.370(3) . ?
C141 C145 1.370(3) . ?
C141 C147 1.455(3) 3_656 ?
C141 C143 1.458(3) . ?
C142 C144 1.373(3) . ?
C142 C146 1.445(3) . ?
C142 C149 1.456(3) . ?
C143 C146 1.380(3) . ?
C143 C154 1.449(3) 3_656 ?
C144 C145 1.449(3) . ?
C144 C148 1.456(3) 3_656 ?
C145 C152 1.429(3) . ?
C146 C163 1.439(3) . ?
C147 C156 1.379(3) . ?
C147 C141 1.455(3) 3_656 ?
C147 C150 1.457(3) . ?
C148 C158 1.389(3) 3_656 ?
C148 C164 1.447(3) . ?
C148 C144 1.456(3) 3_656 ?
C149 C165 1.363(3) . ?
C149 C155 1.478(3) . ?
C150 C159 1.405(3) . ?
C150 C154 1.444(3) . ?
C151 C152 1.383(3) . ?
C151 C156 1.414(3) 3_656 ?
C151 C161 1.470(3) 3_656 ?
C152 C164 1.455(3) 3_656 ?
C153 C161 1.392(3) . ?
C153 C169 1.449(3) . ?
C153 C166 1.459(3) . ?
C154 C168 1.412(3) . ?
C154 C143 1.449(3) 3_656 ?
C155 C167 1.393(3) . ?
C155 C163 1.450(3) . ?
C156 C151 1.414(3) 3_656 ?
C156 C160 1.467(3) . ?
C157 C160 1.371(3) . ?
C157 C159 1.444(3) . ?
C157 C165 1.468(3) . ?
C158 C148 1.389(3) 3_656 ?
C158 C165 1.416(3) . ?
C158 C170 1.457(3) . ?
C159 C170 1.415(3) . ?
C160 C167 1.455(3) . ?
C161 C167 1.419(3) . ?
C161 C151 1.470(3) 3_656 ?
C162 C170 1.394(3) . ?
C162 C168 1.447(3) . ?
C162 C166 1.470(3) 3_656 ?
C163 C169 1.411(3) . ?
C164 C166 1.361(3) . ?
C164 C152 1.455(3) 3_656 ?
C166 C162 1.470(3) 3_656 ?
C168 C169 1.423(3) 3_656 ?
C169 C168 1.423(3) 3_656 ?
C6E C1E 1.369(3) . ?
C6E C5E 1.378(3) . ?
C6E C7E 1.495(4) . ?
C1E C2E 1.388(4) . ?
C5E C4E 1.354(4) . ?
C2E C3E 1.402(4) . ?
C4E C3E 1.351(4) . ?
C4D C3D 1.352(4) . ?
C4D C5D 1.398(3) . ?
C5D C6D 1.381(3) . ?
C3D C2D 1.320(3) . ?
C6D C1D 1.366(4) . ?
C6D C7D 1.482(4) . ?
C1D C2D 1.339(4) . ?
C1J C2J 1.345(3) . ?
C1J C6J 1.383(4) . ?
C5J C6J 1.350(4) . ?
C5J C4J 1.432(4) . ?
C3J C4J 1.307(4) . ?
C3J C2J 1.416(4) . ?
C6J C7J 1.446(3) . ?
C5F C4F 1.365(7) . ?
C5F C6F 1.373(9) . ?
C6F C7F 1.292(8) . ?
C6F C1F 1.458(9) . ?
C1F C2F 1.244(8) . ?
C2F C3F 1.271(8) . ?
C3F C4F 1.282(7) . ?
C7K C6K 1.416(7) . ?
C5K C6K 1.253(6) . ?
C5K C4K 1.437(6) . ?
C6K C1K 1.395(6) . ?
C1K C2K 1.391(6) . ?
C2K C3K 1.329(6) . ?
C3K C4K 1.283(6) . ?
C4H C3H 1.3900 . ?
C4H C5H 1.3900 . ?
C3H C2H 1.3900 . ?
C2H C1H 1.3900 . ?
C1H C6H 1.3900 . ?
C6H C5H 1.3900 . ?
C6H C7H 1.494(5) . ?
C6G C1G 1.3900 . ?
C6G C5G 1.3900 . ?
C6G C7G 1.509(7) . ?
C1G C2G 1.3900 . ?
C2G C3G 1.3900 . ?
C3G C4G 1.3900 . ?
C4G C5G 1.3900 . ?
C2N C3N 1.383(10) . ?
C2N C1N 1.388(8) . ?
C3N C4N 1.491(13) . ?
C4N C5N 1.138(10) . ?
C5N C6N 1.485(8) . ?
C6N C1N 1.348(7) . ?
C1N C7N 1.421(7) . ?
C5M C4M 1.134(13) . ?
C5M C6M 1.449(13) . ?
C6M C1M 1.475(12) . ?
C1M C2M 1.370(8) . ?
C1M C7M 1.511(10) . ?
C2M C3M 1.316(8) . ?
C3M C4M 1.282(12) . ?
C2L C3AA 0.668(8) . ?
C2L C8GA 0.818(7) . ?
C2L C1L 1.3900 . ?
C2L C3L 1.3900 . ?
C2L C8CA 1.973(7) . ?
C1L C8GA 0.675(6) . ?
C1L C2GA 0.732(7) . ?
C1L C6L 1.3900 . ?
C1L C7L 1.397(6) . ?
C1L C3AA 1.689(7) . ?
C1L C8FA 1.697(7) . ?
C6L C2GA 1.084(7) . ?
C6L C0DA 1.329(8) . ?
C6L C5L 1.3900 . ?
C6L C8GA 1.974(6) . ?
C5L C8CA 1.306(8) . ?
C5L C4L 1.3900 . ?
C5L C8FA 1.452(9) . ?
C4L C0DA 1.383(8) . ?
C4L C3L 1.3900 . ?
C4L C3AA 1.771(8) . ?
C3L C3AA 0.766(8) . ?
C3L C8CA 1.152(8) . ?
C7L C2GA 1.344(8) . ?
C7L C8GA 1.624(8) . ?
C0KA C3JA 1.305(11) . ?
C0KA C8JA 1.500(11) . ?
C0IA C3IA 1.152(11) . ?
C0IA C7JA 1.579(11) . ?
C3JA C9HA 1.502(16) . ?
C3JA C3IA 1.539(11) . ?
C7JA C8JA 1.251(10) . ?
C0DA C8CA 1.274(9) . ?
C0DA C8FA 1.404(10) . ?
C4EA C1JA 1.455(6) . ?
C4JA C6JA 1.451(7) . ?
C4KA C3KA 1.490(6) . ?
C3HA C7EA 1.471(6) . ?
C3HA C0HA 1.532(7) . ?
C0GA C7HA 1.464(6) . ?
C0GA C0HA 1.485(7) . ?
C7EA C7HA 1.435(7) . ?
C2IA C4FA 1.423(7) . ?
C2IA C1JA 1.465(6) . ?
C5EA C7CA 1.232(12) . ?
C9DA C8EA 1.360(8) . ?
C9DA C7CA 1.560(12) . ?
C9IA C3KA 1.466(7) . ?
C9IA C8EA 1.476(7) . ?
C1DA C6JA 1.442(9) . ?
C1DA C6 1.487(7) . ?
C6JA C5JA 1.456(7) . ?
C1JA C2AA 1.332(7) . ?
C2AA C1AA 1.481(7) . ?
C3KA C2KA 1.197(7) . ?
C6 C1KA 1.134(8) . ?
C1AA C5JA 1.348(8) . ?
C1AA C1KA 1.522(7) . ?
C8GA C3AA 1.315(9) . ?
C8GA C2GA 1.394(9) . ?
C3AA C8CA 1.362(9) . ?
C8FA C2GA 1.272(9) . ?
C8FA C9JA 1.789(15) . ?
C2KA C1KA 1.504(7) . ?
C5AA C6AA 1.121(11) . ?
C5AA C5FA 1.507(10) . ?
C6AA C0JA 1.547(11) . ?
C5FA C9EA 1.329(12) . ?
C9EA C4IA 1.615(11) . ?
C2LA C4IA 1.547(14) . ?
C4IA C0JA 1.102(9) . ?
